data_7248212
loop_
_publ_author_name
'Song, Yuting'
'Zhang, Jia-Yi'
'Yang, Jin'
'Bo, Tao'
'Ma, Jian-Fang'

_publ_section_title
;
 Highly efficient photoelectrocatalytic oxidation of arsenic(iii) with a
 polyoxometalate-thiacalix[4]arene-based metal--organic complex-modified
 bismuth vanadate photoanode
;
_journal_issue 7
_journal_name_full 'Green Chemistry'
_journal_page_first 3874
_journal_page_last 3883
_journal_paper_doi 10.1039/D3GC04755E
_journal_volume 26
_journal_year 2024
_chemical_formula_moiety 'O40 P W12, C112 H145 Ag2 N32 O8 S16, 2[C2H5OH], 2[CH3CN]'
_chemical_formula_sum 'C120 H163 Ag2 N34 O50 P S16 W12'
_chemical_formula_weight 5847.70
_space_group_crystal_system triclinic
_space_group_IT_number 2
_space_group_name_Hall '-P 1'
_space_group_name_H-M_alt 'P -1'
_atom_sites_solution_hydrogens geom
_audit_creation_date 2023-04-27
_audit_creation_method
;
Olex2 1.5
(compiled 2023.03.06 svn.rbb2c1857 for OlexSys, GUI svn.r6748)
;
_audit_update_record
;
2023-09-12 deposited with the CCDC.	2024-02-09 downloaded from the CCDC.
;
_cell_angle_alpha 75.711(4)
_cell_angle_beta 77.491(4)
_cell_angle_gamma 88.110(4)
_cell_formula_units_Z 1
_cell_length_a 12.6937(6)
_cell_length_b 18.4490(8)
_cell_length_c 19.5975(7)
_cell_measurement_reflns_used 6952
_cell_measurement_temperature 293(2)
_cell_measurement_theta_max 27.3130
_cell_measurement_theta_min 3.5160
_cell_volume 4340.9(3)
_computing_cell_refinement 'CrysAlisPro 1.171.41.118a (Rigaku OD, 2021)'
_computing_data_collection 'CrysAlisPro 1.171.41.118a (Rigaku OD, 2021)'
_computing_data_reduction 'CrysAlisPro 1.171.41.118a (Rigaku OD, 2021)'
_computing_molecular_graphics 'Olex2 1.5 (Dolomanov et al., 2009)'
_computing_publication_material 'Olex2 1.5 (Dolomanov et al., 2009)'
_computing_structure_refinement 'SHELXL 2018/3 (Sheldrick, 2015)'
_computing_structure_solution 'SHELXT 2018/2 (Sheldrick, 2018)'
_diffrn_ambient_temperature 293(2)
_diffrn_measured_fraction_theta_full 0.995
_diffrn_measured_fraction_theta_max 0.995
_diffrn_measurement_device_type 'multiwire proportional'
_diffrn_measurement_method 'phi and omega scans'
_diffrn_radiation_monochromator graphite
_diffrn_radiation_type MoK\a
_diffrn_radiation_wavelength 0.71073
_diffrn_reflns_av_R_equivalents 0.0541
_diffrn_reflns_av_unetI/netI 0.0993
_diffrn_reflns_Laue_measured_fraction_full 0.995
_diffrn_reflns_Laue_measured_fraction_max 0.995
_diffrn_reflns_limit_h_max 15
_diffrn_reflns_limit_h_min -14
_diffrn_reflns_limit_k_max 21
_diffrn_reflns_limit_k_min -21
_diffrn_reflns_limit_l_max 20
_diffrn_reflns_limit_l_min -23
_diffrn_reflns_number 27986
_diffrn_reflns_point_group_measured_fraction_full 0.995
_diffrn_reflns_point_group_measured_fraction_max 0.995
_diffrn_reflns_theta_full 25.027
_diffrn_reflns_theta_max 25.027
_diffrn_reflns_theta_min 3.281
_exptl_absorpt_coefficient_mu 8.418
_exptl_absorpt_correction_T_max 1.00000
_exptl_absorpt_correction_T_min 0.39633
_exptl_absorpt_correction_type multi-scan
_exptl_absorpt_process_details
;
CrysAlisPro 1.171.41.118a (Rigaku Oxford Diffraction, 2021)
Empirical absorption correction using spherical harmonics,
implemented in SCALE3 ABSPACK scaling algorithm.
;
_exptl_crystal_colour 'clear light colourless'
_exptl_crystal_colour_lustre clear
_exptl_crystal_colour_modifier light
_exptl_crystal_colour_primary colourless
_exptl_crystal_density_diffrn 2.237
_exptl_crystal_description block
_exptl_crystal_F_000 2774
_exptl_crystal_size_max 0.28
_exptl_crystal_size_mid 0.14
_exptl_crystal_size_min 0.12
_refine_diff_density_max 2.004
_refine_diff_density_min -1.446
_refine_diff_density_rms 0.207
_refine_ls_extinction_method none
_refine_ls_goodness_of_fit_ref 1.055
_refine_ls_hydrogen_treatment constr
_refine_ls_matrix_type full
_refine_ls_number_parameters 1040
_refine_ls_number_reflns 15233
_refine_ls_number_restraints 73
_refine_ls_restrained_S_all 1.057
_refine_ls_R_factor_all 0.0969
_refine_ls_R_factor_gt 0.0556
_refine_ls_shift/su_max 0.001
_refine_ls_shift/su_mean 0.000
_refine_ls_structure_factor_coef Fsqd
_refine_ls_weighting_details 'w=1/[\s^2^(Fo^2^)+(0.0343P)^2^+2.3809P] where P=(Fo^2^+2Fc^2^)/3'
_refine_ls_weighting_scheme calc
_refine_ls_wR_factor_gt 0.1062
_refine_ls_wR_factor_ref 0.1277
_reflns_Friedel_coverage 0.000
_reflns_number_gt 10064
_reflns_number_total 15233
_reflns_threshold_expression 'I > 2\s(I)'
_cod_data_source_file d3gc04755e2.cif
_cod_data_source_block 1
_cod_depositor_comments 'Adding full bibliography for 7248212.cif.'
_cod_database_code 7248212
_shelx_shelxl_version_number 2018/3
_shelx_space_group_comment
;
The symmetry employed for this shelxl refinement is uniquely defined
by the following loop, which should always be used as a source of
symmetry information in preference to the above space-group names.
They are only intended as comments.
;
_shelx_estimated_absorpt_t_max 0.432
_shelx_estimated_absorpt_t_min 0.202
_olex2_refinement_description
;
1. Restrained distances
 H9-H17A
 2.2 with sigma of 0.02
2. Uiso/Uaniso restraints and constraints
C35 \\sim C36 \\sim C37 \\sim C38: within 2A with sigma of 0.04 and sigma for
terminal atoms of 0.08 within 2A
C48 \\sim C50: within 2A with sigma of 0.04 and sigma for terminal atoms of
0.08 within 2A
Uanis(P1) \\sim Ueq: with sigma of 0.001 and sigma for terminal atoms of 0.002
Uanis(C49) \\sim Ueq, Uanis(C53) \\sim Ueq: with sigma of 0.01 and sigma for
terminal atoms of 0.02
Uanis(N10) \\sim Ueq: with sigma of 0.01 and sigma for terminal atoms of 0.02
Uanis(C36) \\sim Ueq, Uanis(C37) \\sim Ueq, Uanis(C38) \\sim Ueq: with sigma of
0.01 and sigma for terminal atoms of 0.02
Uanis(N9) \\sim Ueq: with sigma of 0.01 and sigma for terminal atoms of 0.02
3. Others
 Fixed Sof: O15(0.5) O16(0.5) O17(0.5) O26(0.5) H9(0.5)
4.a Secondary CH2 refined with riding coordinates:
 C3(H3A,H3B), C4(H4A,H4B), C17(H17A,H17B), C18(H18A,H18B), C39(H39A,H39B),
 C40(H40A,H40B), C52(H52A,H52B), C53(H53A,H53B)
4.b Aromatic/amide H refined with riding coordinates:
 N9(H9), C7(H7), C9(H9A), C21(H21), C23(H23), C32(H32), C34(H34), C46(H46),
 C56(H56)
4.c Idealised Me refined as rotating group:
 C1(H1A,H1B,H1C), C12(H12A,H12B,H12C), C13(H13A,H13B,H13C), C14(H14A,H14B,
 H14C), C15(H15A,H15B,H15C), C26(H26A,H26B,H26C), C27(H27A,H27B,H27C), C28(H28A,
 H28B,H28C), C36(H36A,H36B,H36C), C37(H37A,H37B,H37C), C38(H38A,H38B,H38C),
 C42(H42A,H42B,H42C), C49(H49A,H49B,H49C), C50(H50A,H50B,H50C), C51(H51A,H51B,
 H51C), C55(H55A,H55B,H55C)
;
_platon_squeeze_special_details
;
A solvent mask was calculated and 269 electrons were 
found in a volume of 545\%A^3^ in 1 void per unit cell. 
This is consistent with the presence of 
1[C2H5OH] and 1[CH3CN] per Asymmetric Unit 
which account for 96 electrons 
per unit cell.
;
_platon_squeeze_void_probe_radius 1.20
_olex2_submission_special_instructions 'No special instructions were received'

loop_
_space_group_symop_operation_xyz
'x, y, z'
'-x, -y, -z'

loop_
_atom_site_label
_atom_site_type_symbol
_atom_site_fract_x
_atom_site_fract_y
_atom_site_fract_z
_atom_site_U_iso_or_equiv
_atom_site_adp_type
_atom_site_occupancy
_atom_site_site_symmetry_order
_atom_site_calc_flag
_atom_site_refinement_flags_posn
_atom_site_refinement_flags_adp
_atom_site_refinement_flags_occupancy
_atom_site_disorder_assembly
_atom_site_disorder_group
W1 W 0.69775(5) 0.58472(3) 0.06093(3) 0.04478(16) Uani 1 1 d . . . . .
W2 W 0.64774(4) 0.33208(3) 0.00907(3) 0.03734(15) Uani 1 1 d . . . . .
W3 W 0.57793(4) 0.40823(3) 0.16260(3) 0.04108(16) Uani 1 1 d . . . . .
W4 W 0.42420(5) 0.57268(3) 0.15497(2) 0.03818(15) Uani 1 1 d . . . . .
W5 W 0.37560(5) 0.32554(3) 0.10445(3) 0.04266(16) Uani 1 1 d . . . . .
W6 W 0.22567(4) 0.49320(3) 0.09090(2) 0.03779(15) Uani 1 1 d . . . . .
Ag1 Ag 1.07839(11) 0.19492(8) 0.29007(6) 0.0698(4) Uani 1 1 d . . . . .
S1 S 0.8435(4) 0.3155(3) 0.78579(19) 0.0734(14) Uani 1 1 d . . . . .
S2 S 0.7275(6) -0.0336(5) 0.7266(3) 0.161(3) Uani 1 1 d . . . . .
S3 S 0.3812(4) 0.3828(3) 0.3740(3) 0.0916(16) Uani 1 1 d . . . . .
S4 S 0.9047(3) 0.3808(2) 0.24773(17) 0.0518(10) Uani 1 1 d . . . . .
S5 S 1.0303(3) 0.38541(19) 0.47802(17) 0.0430(8) Uani 1 1 d . . . . .
S6 S 0.5894(3) 0.4009(2) 0.58380(17) 0.0471(9) Uani 1 1 d . . . . .
S7 S 0.5199(3) 0.1158(2) 0.54981(19) 0.0585(11) Uani 1 1 d . . . . .
S8 S 0.9536(3) 0.1150(2) 0.41435(17) 0.0443(9) Uani 1 1 d . . . . .
P1 P 0.500000 0.500000 0.000000 0.0091(7) Uani 1 2 d S U P . .
O1 O 0.7647(7) 0.1094(6) 0.5433(4) 0.050(2) Uani 1 1 d . . . . .
O2 O 0.8167(7) 0.3361(5) 0.5843(4) 0.041(2) Uani 1 1 d . . . . .
O3 O 0.9503(7) 0.2878(5) 0.3907(4) 0.045(2) Uani 1 1 d . . . . .
O4 O 0.5863(7) 0.2839(5) 0.4950(4) 0.049(2) Uani 1 1 d . . . . .
O5 O 0.7903(7) 0.6217(5) 0.0907(5) 0.055(3) Uani 1 1 d . . . . .
O6 O 0.7822(11) 0.5385(6) -0.0073(5) 0.091(4) Uani 1 1 d . . . . .
O7 O 0.6732(10) 0.6616(6) -0.0167(4) 0.080(4) Uani 1 1 d . . . . .
O8 O 0.6803(8) 0.4863(5) 0.1240(6) 0.083(4) Uani 1 1 d . . . . .
O9 O 0.5682(8) 0.6085(6) 0.1192(6) 0.088(4) Uani 1 1 d . . . . .
O10 O 0.3876(9) 0.6063(5) 0.2281(4) 0.062(3) Uani 1 1 d . . . . .
O11 O 0.4815(8) 0.4799(6) 0.1916(7) 0.088(4) Uani 1 1 d . . . . .
O12 O 0.2948(8) 0.5229(5) 0.1559(4) 0.056(3) Uani 1 1 d . . . . .
O13 O 0.0963(7) 0.4895(6) 0.1357(4) 0.064(3) Uani 1 1 d . . . . .
O14 O 0.2728(10) 0.3952(6) 0.1276(5) 0.085(4) Uani 1 1 d . . . . .
O15 O 0.3908(11) 0.4523(9) 0.0270(6) 0.025(4) Uani 0.5 1 d . . P . .
O16 O 0.5216(11) 0.4224(9) 0.0449(7) 0.028(4) Uani 0.5 1 d . . P . .
O17 O 0.5837(12) 0.4622(10) -0.0384(7) 0.035(4) Uani 0.5 1 d . . P . .
O18 O 0.4538(8) 0.3497(7) 0.1669(4) 0.076(4) Uani 1 1 d . . . . .
O19 O 0.3152(8) 0.2443(5) 0.1533(5) 0.061(3) Uani 1 1 d . . . . .
O20 O 0.5092(8) 0.2947(7) 0.0536(5) 0.078(4) Uani 1 1 d . . . . .
O21 O 0.7183(9) 0.2547(5) 0.0127(6) 0.069(3) Uani 1 1 d . . . . .
O22 O 0.6104(8) 0.3481(5) -0.0800(4) 0.060(3) Uani 1 1 d . . . . .
O23 O 0.7576(8) 0.4073(5) -0.0347(4) 0.058(3) Uani 1 1 d . . . . .
O24 O 0.6549(8) 0.3554(7) 0.0978(5) 0.069(3) Uani 1 1 d . . . . .
O25 O 0.6157(8) 0.3652(6) 0.2391(4) 0.065(3) Uani 1 1 d . . . . .
O26 O 0.5311(11) 0.5104(9) 0.0685(7) 0.030(4) Uani 0.5 1 d . . P . .
N1 N 1.0225(10) 0.2711(7) 0.1957(6) 0.060(4) Uani 1 1 d . . . . .
N2 N 1.0576(11) 0.2582(8) 0.1294(7) 0.069(4) Uani 1 1 d . . . . .
N3 N 1.0267(10) 0.3068(8) 0.0808(6) 0.066(4) Uani 1 1 d . . . . .
N4 N 0.9696(9) 0.3559(7) 0.1144(5) 0.051(3) Uani 1 1 d . . . . .
N5 N 0.2372(10) 0.3068(8) 0.3338(6) 0.057(4) Uani 1 1 d . . . . .
N6 N 0.2076(10) 0.2361(8) 0.3387(7) 0.066(4) Uani 1 1 d . . . . .
N7 N 0.2673(11) 0.1930(8) 0.3747(7) 0.070(4) Uani 1 1 d . . . . .
N8 N 0.3367(11) 0.2321(8) 0.3950(7) 0.072(4) Uani 1 1 d . . . . .
N9 N 0.9855(16) 0.1988(11) 0.7861(10) 0.133(7) Uani 1 1 d . U . . .
H9 H 0.973893 0.185392 0.749348 0.160 Uiso 0.5 1 calc DR U P . .
N10 N 1.058(2) 0.1668(14) 0.8301(13) 0.166(9) Uani 1 1 d . U . . .
N11 N 1.0555(18) 0.2044(12) 0.8752(10) 0.158(11) Uani 1 1 d . . . . .
N12 N 0.9843(10) 0.2583(8) 0.8678(7) 0.071(4) Uani 1 1 d . . . . .
N13 N 0.8562(16) -0.0033(11) 0.8126(8) 0.107(6) Uani 1 1 d . . . . .
N14 N 0.9420(19) -0.0313(11) 0.8377(10) 0.120(7) Uani 1 1 d . . . . .
N15 N 0.9743(18) -0.0822(12) 0.8070(12) 0.123(7) Uani 1 1 d . . . . .
N16 N 0.9070(16) -0.0910(10) 0.7632(8) 0.095(5) Uani 1 1 d . . . . .
C1 C 0.9209(12) 0.4192(8) 0.0736(7) 0.064(5) Uani 1 1 d . . . . .
H1A H 0.954589 0.427688 0.023363 0.096 Uiso 1 1 calc R U . . .
H1B H 0.930743 0.462876 0.090088 0.096 Uiso 1 1 calc R U . . .
H1C H 0.845214 0.409126 0.080161 0.096 Uiso 1 1 calc R U . . .
C2 C 0.9658(10) 0.3319(7) 0.1864(7) 0.041(3) Uani 1 1 d . . . . .
C3 C 0.8255(10) 0.3030(8) 0.3145(6) 0.045(4) Uani 1 1 d . . . . .
H3A H 0.749856 0.308835 0.312511 0.054 Uiso 1 1 calc R U . . .
H3B H 0.848639 0.256237 0.302354 0.054 Uiso 1 1 calc R U . . .
C4 C 0.8377(10) 0.2997(8) 0.3885(6) 0.041(3) Uani 1 1 d . . . . .
H4A H 0.814739 0.346176 0.401360 0.050 Uiso 1 1 calc R U . . .
H4B H 0.793518 0.259098 0.422630 0.050 Uiso 1 1 calc R U . . .
C5 C 0.9785(10) 0.2483(8) 0.4535(6) 0.041(3) Uani 1 1 d . . . . .
C6 C 1.0220(9) 0.2859(6) 0.4943(6) 0.031(3) Uani 1 1 d . . . . .
C7 C 1.0741(10) 0.2478(7) 0.5476(6) 0.039(3) Uani 1 1 d . . . . .
H7 H 1.101072 0.274240 0.575053 0.047 Uiso 1 1 calc R U . . .
C8 C 1.0869(9) 0.1699(7) 0.5606(6) 0.036(3) Uani 1 1 d . . . . .
C9 C 1.0363(10) 0.1330(8) 0.5224(6) 0.042(3) Uani 1 1 d . . . . .
H9A H 1.037563 0.080978 0.533152 0.051 Uiso 1 1 calc R U . . .
C10 C 0.9843(10) 0.1698(8) 0.4691(6) 0.037(3) Uani 1 1 d . . . . .
C11 C 1.1536(11) 0.1260(8) 0.6136(7) 0.046(4) Uani 1 1 d . . . . .
C12 C 1.2389(11) 0.0813(9) 0.5684(8) 0.067(5) Uani 1 1 d . . . . .
H12A H 1.201521 0.046585 0.552172 0.100 Uiso 1 1 calc R U . . .
H12B H 1.285331 0.054493 0.598199 0.100 Uiso 1 1 calc R U . . .
H12C H 1.281251 0.115812 0.527455 0.100 Uiso 1 1 calc R U . . .
C13 C 1.0796(13) 0.0717(8) 0.6743(7) 0.065(5) Uani 1 1 d . . . . .
H13A H 1.023406 0.098772 0.697955 0.098 Uiso 1 1 calc R U . . .
H13B H 1.120337 0.045298 0.708304 0.098 Uiso 1 1 calc R U . . .
H13C H 1.048273 0.036652 0.655034 0.098 Uiso 1 1 calc R U . . .
C14 C 1.2144(14) 0.1763(9) 0.6417(10) 0.088(6) Uani 1 1 d . . . . .
H14A H 1.261124 0.209626 0.602087 0.132 Uiso 1 1 calc R U . . .
H14B H 1.256740 0.146640 0.672982 0.132 Uiso 1 1 calc R U . . .
H14C H 1.164262 0.204917 0.668154 0.132 Uiso 1 1 calc R U . . .
C15 C 0.9751(12) 0.3107(9) 0.9104(7) 0.065(5) Uani 1 1 d . . . . .
H15A H 1.016973 0.294795 0.946548 0.098 Uiso 1 1 calc R U . . .
H15B H 0.900754 0.314068 0.933214 0.098 Uiso 1 1 calc R U . . .
H15C H 1.001284 0.358781 0.880327 0.098 Uiso 1 1 calc R U . . .
C16 C 0.9380(13) 0.2556(11) 0.8141(8) 0.070(5) Uani 1 1 d . . . . .
C17 C 0.8299(13) 0.2958(9) 0.7019(7) 0.067(5) Uani 1 1 d . . . . .
H17A H 0.886065 0.261855 0.688294 0.080 Uiso 1 1 calc DR U . . .
H17B H 0.760838 0.270743 0.709376 0.080 Uiso 1 1 calc R U . . .
C18 C 0.8371(14) 0.3624(8) 0.6434(6) 0.063(5) Uani 1 1 d . . . . .
H18A H 0.783716 0.398255 0.656276 0.075 Uiso 1 1 calc R U . . .
H18B H 0.908311 0.385727 0.631302 0.075 Uiso 1 1 calc R U . . .
C19 C 0.8089(11) 0.3929(7) 0.5247(6) 0.038(3) Uani 1 1 d . . . . .
C20 C 0.7083(10) 0.4198(7) 0.5158(6) 0.036(3) Uani 1 1 d . . . . .
C21 C 0.7002(11) 0.4752(7) 0.4535(6) 0.042(3) Uani 1 1 d . . . . .
H21 H 0.632810 0.494371 0.448597 0.051 Uiso 1 1 calc R U . . .
C22 C 0.7912(10) 0.5026(7) 0.3984(6) 0.034(3) Uani 1 1 d . . . . .
C23 C 0.8880(10) 0.4730(6) 0.4094(6) 0.036(3) Uani 1 1 d . . . . .
H23 H 0.949955 0.489966 0.374299 0.043 Uiso 1 1 calc R U . . .
C24 C 0.8979(10) 0.4187(7) 0.4706(6) 0.036(3) Uani 1 1 d . . . . .
C25 C 0.7760(11) 0.5625(7) 0.3330(6) 0.039(3) Uani 1 1 d . . . . .
C26 C 0.7302(14) 0.6317(8) 0.3579(8) 0.070(5) Uani 1 1 d . . . . .
H26A H 0.657226 0.621122 0.384715 0.105 Uiso 1 1 calc R U . . .
H26B H 0.731232 0.672711 0.316637 0.105 Uiso 1 1 calc R U . . .
H26C H 0.773260 0.644554 0.388017 0.105 Uiso 1 1 calc R U . . .
C27 C 0.6928(14) 0.5344(9) 0.2965(8) 0.074(5) Uani 1 1 d . . . . .
H27A H 0.722452 0.493516 0.276866 0.112 Uiso 1 1 calc R U . . .
H27B H 0.677357 0.574516 0.258511 0.112 Uiso 1 1 calc R U . . .
H27C H 0.627432 0.518038 0.331723 0.112 Uiso 1 1 calc R U . . .
C28 C 0.8802(13) 0.5838(10) 0.2778(8) 0.077(5) Uani 1 1 d . . . . .
H28A H 0.929100 0.606794 0.297644 0.116 Uiso 1 1 calc R U . . .
H28B H 0.865678 0.618326 0.235586 0.116 Uiso 1 1 calc R U . . .
H28C H 0.912036 0.539742 0.264928 0.116 Uiso 1 1 calc R U . . .
C29 C 0.5737(10) 0.3034(7) 0.6142(6) 0.038(3) Uani 1 1 d . . . . .
C30 C 0.5681(9) 0.2561(8) 0.5700(6) 0.040(3) Uani 1 1 d . . . . .
C31 C 0.5420(11) 0.1822(9) 0.5975(7) 0.046(4) Uani 1 1 d . . . . .
C32 C 0.5149(11) 0.1541(8) 0.6717(7) 0.053(4) Uani 1 1 d . . . . .
H32 H 0.499055 0.103303 0.690810 0.063 Uiso 1 1 calc R U . . .
C33 C 0.5112(12) 0.2015(8) 0.7186(6) 0.048(4) Uani 1 1 d . . . . .
C34 C 0.5414(11) 0.2756(8) 0.6892(6) 0.047(4) Uani 1 1 d . . . . .
H34 H 0.540500 0.307564 0.719300 0.056 Uiso 1 1 calc R U . . .
C35 C 0.4685(14) 0.1744(9) 0.8036(7) 0.061(4) Uani 1 1 d . U . . .
C36 C 0.3687(19) 0.2195(13) 0.8248(10) 0.130(8) Uani 1 1 d . U . . .
H36A H 0.389385 0.271135 0.815942 0.195 Uiso 1 1 calc R U . . .
H36B H 0.337213 0.200546 0.875097 0.195 Uiso 1 1 calc R U . . .
H36C H 0.317076 0.215088 0.796739 0.195 Uiso 1 1 calc R U . . .
C37 C 0.5507(18) 0.1913(13) 0.8409(9) 0.123(8) Uani 1 1 d . U . . .
H37A H 0.615182 0.164567 0.828145 0.185 Uiso 1 1 calc R U . . .
H37B H 0.523472 0.176178 0.892137 0.185 Uiso 1 1 calc R U . . .
H37C H 0.566722 0.244044 0.826813 0.185 Uiso 1 1 calc R U . . .
C38 C 0.4402(18) 0.0936(10) 0.8275(9) 0.103(6) Uani 1 1 d . U . . .
H38A H 0.377604 0.084358 0.810503 0.154 Uiso 1 1 calc R U . . .
H38B H 0.425020 0.078289 0.879168 0.154 Uiso 1 1 calc R U . . .
H38C H 0.499523 0.065723 0.808195 0.154 Uiso 1 1 calc R U . . .
C39 C 0.4804(13) 0.3103(11) 0.4763(7) 0.078(6) Uani 1 1 d . . . . .
H39A H 0.428995 0.268810 0.489273 0.093 Uiso 1 1 calc R U . . .
H39B H 0.450444 0.347745 0.501759 0.093 Uiso 1 1 calc R U . . .
C40 C 0.5038(15) 0.3417(11) 0.3997(9) 0.095(6) Uani 1 1 d . . . . .
H40A H 0.528311 0.303000 0.374629 0.114 Uiso 1 1 calc R U . . .
H40B H 0.560505 0.379766 0.386723 0.114 Uiso 1 1 calc R U . . .
C41 C 0.3165(11) 0.3047(10) 0.3677(8) 0.060(4) Uani 1 1 d . . . . .
C42 C 0.1895(13) 0.3737(9) 0.2973(8) 0.078(6) Uani 1 1 d . . . . .
H42A H 0.138739 0.360014 0.272504 0.117 Uiso 1 1 calc R U . . .
H42B H 0.245143 0.405614 0.263182 0.117 Uiso 1 1 calc R U . . .
H42C H 0.152947 0.399758 0.332113 0.117 Uiso 1 1 calc R U . . .
C43 C 0.6288(11) 0.1248(8) 0.4728(6) 0.045(3) Uani 1 1 d . . . . .
C44 C 0.7361(11) 0.1159(7) 0.4781(6) 0.038(3) Uani 1 1 d . . . . .
C45 C 0.8157(10) 0.1197(7) 0.4149(6) 0.034(3) Uani 1 1 d . . . . .
C46 C 0.7854(11) 0.1237(7) 0.3508(6) 0.041(3) Uani 1 1 d . . . . .
H46 H 0.838645 0.123707 0.309874 0.049 Uiso 1 1 calc R U . . .
C47 C 0.6757(12) 0.1277(8) 0.3450(6) 0.047(4) Uani 1 1 d . . . . .
C48 C 0.6433(11) 0.1303(8) 0.2750(7) 0.048(4) Uani 1 1 d . U . . .
C49 C 0.6495(18) 0.0542(9) 0.2640(9) 0.097(6) Uani 1 1 d . U . . .
H49A H 0.722640 0.037677 0.260218 0.146 Uiso 1 1 calc R U . . .
H49B H 0.626550 0.054097 0.220456 0.146 Uiso 1 1 calc R U . . .
H49C H 0.603536 0.020978 0.304135 0.146 Uiso 1 1 calc R U . . .
C50 C 0.5363(15) 0.1662(13) 0.2697(10) 0.112(8) Uani 1 1 d . U . . .
H50A H 0.479195 0.132780 0.300083 0.168 Uiso 1 1 calc R U . . .
H50B H 0.528135 0.176643 0.220627 0.168 Uiso 1 1 calc R U . . .
H50C H 0.533289 0.211977 0.284864 0.168 Uiso 1 1 calc R U . . .
C51 C 0.7273(16) 0.1792(12) 0.2099(8) 0.104(7) Uani 1 1 d . . . . .
H51A H 0.738538 0.226583 0.219554 0.156 Uiso 1 1 calc R U . . .
H51B H 0.700062 0.187177 0.166634 0.156 Uiso 1 1 calc R U . . .
H51C H 0.794527 0.153657 0.203792 0.156 Uiso 1 1 calc R U . . .
C52 C 0.7590(18) 0.0334(12) 0.5872(9) 0.106(7) Uani 1 1 d . . . . .
H52A H 0.818718 0.004446 0.568679 0.128 Uiso 1 1 calc R U . . .
H52B H 0.691622 0.008665 0.589323 0.128 Uiso 1 1 calc R U . . .
C53 C 0.766(2) 0.0440(17) 0.6641(14) 0.178(12) Uani 1 1 d . U . . .
H53A H 0.720145 0.084561 0.674993 0.213 Uiso 1 1 calc R U . . .
H53B H 0.839650 0.057028 0.663628 0.213 Uiso 1 1 calc R U . . .
C54 C 0.8336(17) -0.0399(14) 0.7688(9) 0.092(7) Uani 1 1 d . . . . .
C55 C 0.803(2) 0.0597(15) 0.8427(13) 0.184(14) Uani 1 1 d . . . . .
H55A H 0.760171 0.039748 0.890084 0.276 Uiso 1 1 calc R U . . .
H55B H 0.757795 0.086273 0.811840 0.276 Uiso 1 1 calc R U . . .
H55C H 0.857525 0.093293 0.845191 0.276 Uiso 1 1 calc R U . . .
C56 C 0.6011(10) 0.1286(7) 0.4074(6) 0.041(3) Uani 1 1 d . . . . .
H56 H 0.528510 0.131951 0.405534 0.049 Uiso 1 1 calc R U . . .

loop_
_atom_site_aniso_label
_atom_site_aniso_U_11
_atom_site_aniso_U_22
_atom_site_aniso_U_33
_atom_site_aniso_U_23
_atom_site_aniso_U_13
_atom_site_aniso_U_12
W1 0.0463(4) 0.0444(4) 0.0537(3) -0.0170(3) -0.0257(3) -0.0052(3)
W2 0.0398(3) 0.0317(3) 0.0406(3) -0.0082(2) -0.0100(2) 0.0028(3)
W3 0.0404(3) 0.0470(4) 0.0330(3) 0.0032(2) -0.0160(2) -0.0035(3)
W4 0.0428(3) 0.0405(3) 0.0342(3) -0.0169(2) -0.0048(2) -0.0048(3)
W5 0.0568(4) 0.0316(3) 0.0366(3) -0.0008(2) -0.0105(3) -0.0114(3)
W6 0.0333(3) 0.0467(4) 0.0330(3) -0.0089(2) -0.0072(2) 0.0006(3)
Ag1 0.0822(10) 0.0746(9) 0.0635(7) -0.0233(6) -0.0353(7) 0.0255(8)
S1 0.066(3) 0.115(4) 0.046(2) -0.029(2) -0.021(2) 0.030(3)
S2 0.123(6) 0.260(10) 0.075(3) -0.005(5) -0.003(4) -0.059(6)
S3 0.085(4) 0.073(3) 0.123(4) -0.004(3) -0.057(3) -0.001(3)
S4 0.067(3) 0.041(2) 0.0443(18) -0.0056(16) -0.0096(18) 0.005(2)
S5 0.034(2) 0.038(2) 0.0565(19) -0.0060(16) -0.0154(16) -0.0003(16)
S6 0.043(2) 0.050(2) 0.0420(17) -0.0087(16) 0.0018(16) 0.0035(18)
S7 0.048(2) 0.076(3) 0.055(2) -0.035(2) 0.0061(18) -0.026(2)
S8 0.037(2) 0.057(2) 0.0457(18) -0.0229(17) -0.0130(16) 0.0066(18)
P1 0.0092(11) 0.0089(11) 0.0089(10) -0.0023(8) -0.0009(8) -0.0022(8)
O1 0.055(6) 0.068(7) 0.034(4) -0.026(5) -0.008(4) -0.015(5)
O2 0.051(6) 0.041(5) 0.035(4) -0.013(4) -0.011(4) -0.004(5)
O3 0.040(6) 0.054(6) 0.039(5) -0.002(4) -0.013(4) 0.005(5)
O4 0.057(7) 0.064(7) 0.030(4) -0.015(4) -0.013(4) 0.004(5)
O5 0.043(6) 0.070(7) 0.075(6) -0.038(5) -0.035(5) -0.001(5)
O6 0.172(13) 0.083(8) 0.044(5) -0.035(5) -0.064(7) 0.061(9)
O7 0.151(11) 0.065(7) 0.042(5) -0.022(5) -0.056(6) 0.059(8)
O8 0.040(7) 0.034(6) 0.149(10) 0.008(6) 0.002(7) 0.002(5)
O9 0.023(6) 0.048(7) 0.148(10) 0.020(7) 0.025(6) -0.002(5)
O10 0.100(9) 0.053(6) 0.041(5) -0.023(5) -0.019(5) -0.003(6)
O11 0.046(7) 0.048(7) 0.142(10) 0.002(7) 0.008(7) 0.009(6)
O12 0.067(7) 0.063(7) 0.040(5) 0.000(5) -0.022(5) -0.035(5)
O13 0.037(6) 0.097(9) 0.044(5) 0.001(5) 0.002(5) -0.004(6)
O14 0.157(12) 0.065(7) 0.058(6) -0.039(5) -0.062(7) 0.062(8)
O15 0.020(8) 0.042(10) 0.013(6) -0.015(7) 0.009(6) -0.004(7)
O16 0.021(9) 0.039(10) 0.030(8) -0.010(7) -0.015(7) 0.003(7)
O17 0.016(9) 0.069(12) 0.017(7) -0.005(8) -0.007(7) -0.002(8)
O18 0.051(7) 0.137(11) 0.044(5) -0.043(6) 0.008(5) -0.040(7)
O19 0.066(7) 0.037(6) 0.061(6) 0.000(5) 0.013(5) -0.024(5)
O20 0.037(6) 0.142(11) 0.054(6) -0.040(6) 0.016(5) -0.048(7)
O21 0.079(8) 0.037(6) 0.102(8) -0.020(6) -0.042(7) 0.011(6)
O22 0.079(8) 0.052(6) 0.054(5) 0.010(5) -0.043(5) -0.031(5)
O23 0.064(7) 0.056(6) 0.048(5) 0.014(5) -0.027(5) -0.024(5)
O24 0.043(6) 0.123(10) 0.053(5) -0.044(6) -0.004(5) -0.031(6)
O25 0.063(7) 0.096(8) 0.031(4) -0.001(5) -0.022(5) 0.021(6)
O26 0.015(8) 0.052(11) 0.030(8) -0.024(8) -0.005(7) 0.011(8)
N1 0.065(9) 0.074(9) 0.048(7) -0.020(6) -0.021(6) 0.017(8)
N2 0.071(10) 0.090(11) 0.054(7) -0.032(8) -0.018(7) 0.012(8)
N3 0.053(9) 0.098(11) 0.039(6) -0.012(7) 0.000(6) -0.013(8)
N4 0.047(8) 0.081(9) 0.032(6) -0.021(6) -0.014(5) 0.006(7)
N5 0.046(8) 0.068(10) 0.048(7) 0.003(6) -0.014(6) 0.020(7)
N6 0.062(9) 0.061(10) 0.077(9) -0.006(7) -0.037(7) 0.010(8)
N7 0.059(9) 0.072(10) 0.088(9) -0.018(8) -0.039(8) 0.006(8)
N8 0.054(9) 0.079(11) 0.090(9) -0.018(8) -0.035(8) 0.014(8)
N9 0.140(11) 0.144(11) 0.136(10) -0.053(8) -0.054(8) 0.027(8)
N10 0.168(12) 0.175(12) 0.172(11) -0.052(9) -0.066(9) 0.035(9)
N11 0.21(2) 0.19(2) 0.154(16) -0.113(16) -0.147(17) 0.146(19)
N12 0.055(9) 0.095(11) 0.073(8) -0.026(8) -0.034(7) 0.022(8)
N13 0.134(17) 0.126(16) 0.070(10) -0.045(11) -0.027(11) 0.045(14)
N14 0.16(2) 0.084(14) 0.114(14) -0.020(12) -0.032(14) 0.033(14)
N15 0.135(19) 0.101(17) 0.130(16) -0.015(14) -0.039(15) -0.008(14)
N16 0.090(14) 0.086(13) 0.081(11) -0.010(9) 0.029(10) -0.001(11)
C1 0.070(11) 0.062(11) 0.046(8) 0.020(7) -0.021(8) -0.008(9)
C2 0.031(8) 0.035(8) 0.049(8) 0.003(6) -0.004(6) -0.002(6)
C3 0.037(8) 0.057(9) 0.038(7) -0.004(6) -0.014(6) 0.006(7)
C4 0.034(8) 0.051(9) 0.036(7) -0.002(6) -0.012(6) 0.001(7)
C5 0.038(8) 0.050(9) 0.042(7) -0.019(7) -0.016(6) -0.002(7)
C6 0.031(7) 0.021(7) 0.038(6) -0.002(5) -0.008(6) -0.002(5)
C7 0.044(8) 0.041(8) 0.039(7) -0.012(6) -0.019(6) 0.000(7)
C8 0.017(7) 0.036(8) 0.056(8) -0.009(6) -0.014(6) -0.007(6)
C9 0.038(8) 0.046(9) 0.042(7) -0.007(6) -0.011(6) 0.007(7)
C10 0.031(8) 0.054(9) 0.041(7) -0.031(6) -0.014(6) 0.000(7)
C11 0.036(8) 0.050(9) 0.060(8) -0.010(7) -0.029(7) -0.008(7)
C12 0.035(9) 0.068(11) 0.093(11) -0.010(9) -0.017(8) 0.000(8)
C13 0.075(12) 0.047(10) 0.070(9) 0.006(8) -0.030(9) -0.007(9)
C14 0.096(15) 0.059(11) 0.138(15) -0.018(11) -0.093(13) 0.010(10)
C15 0.058(11) 0.093(13) 0.053(8) -0.033(9) -0.010(8) -0.018(10)
C16 0.054(11) 0.099(14) 0.061(9) -0.025(9) -0.020(8) 0.021(10)
C17 0.077(12) 0.088(13) 0.052(8) -0.035(9) -0.026(8) -0.006(10)
C18 0.098(13) 0.066(11) 0.021(6) -0.001(7) -0.018(8) -0.016(10)
C19 0.046(9) 0.038(8) 0.026(6) -0.001(6) -0.012(6) 0.006(7)
C20 0.038(8) 0.042(8) 0.031(6) -0.016(6) -0.006(6) 0.000(6)
C21 0.047(9) 0.046(8) 0.038(7) -0.015(6) -0.017(7) 0.016(7)
C22 0.037(8) 0.033(7) 0.038(7) -0.009(6) -0.018(6) 0.006(6)
C23 0.046(8) 0.021(7) 0.031(6) 0.002(5) 0.006(6) -0.005(6)
C24 0.045(9) 0.023(7) 0.049(7) -0.014(6) -0.022(7) 0.004(6)
C25 0.051(9) 0.019(7) 0.049(7) -0.013(6) -0.011(7) -0.004(6)
C26 0.085(13) 0.048(10) 0.077(10) -0.008(8) -0.024(10) 0.005(9)
C27 0.108(15) 0.058(11) 0.062(9) -0.003(8) -0.044(10) 0.006(10)
C28 0.067(12) 0.078(13) 0.063(9) 0.023(9) -0.009(9) -0.004(10)
C29 0.028(7) 0.051(9) 0.035(6) -0.018(6) -0.003(6) -0.006(6)
C30 0.015(7) 0.067(10) 0.030(6) -0.004(7) 0.007(5) -0.016(7)
C31 0.035(8) 0.067(11) 0.043(7) -0.026(7) -0.006(6) -0.011(8)
C32 0.047(9) 0.052(9) 0.062(9) -0.018(8) -0.017(7) 0.012(8)
C33 0.064(10) 0.045(9) 0.038(7) -0.015(7) -0.014(7) -0.001(8)
C34 0.050(9) 0.054(10) 0.037(7) -0.017(7) -0.004(7) -0.004(8)
C35 0.090(13) 0.051(10) 0.039(7) -0.013(7) -0.002(8) -0.012(9)
C36 0.139(16) 0.127(15) 0.102(12) -0.027(11) 0.014(11) 0.042(13)
C37 0.145(16) 0.146(16) 0.071(10) -0.001(11) -0.033(11) -0.030(13)
C38 0.156(16) 0.072(11) 0.070(9) -0.009(9) -0.008(11) -0.024(11)
C39 0.065(12) 0.123(16) 0.046(9) -0.014(9) -0.019(8) -0.018(11)
C40 0.085(15) 0.120(17) 0.079(12) -0.010(12) -0.028(11) -0.028(13)
C41 0.032(9) 0.088(13) 0.064(9) -0.019(9) -0.018(8) 0.014(9)
C42 0.055(11) 0.094(14) 0.061(9) 0.013(9) 0.000(8) 0.009(10)
C43 0.042(9) 0.057(9) 0.039(7) -0.023(7) 0.004(6) -0.025(7)
C44 0.048(9) 0.041(8) 0.034(6) -0.019(6) -0.017(6) -0.002(7)
C45 0.039(8) 0.034(7) 0.035(6) -0.018(6) -0.012(6) -0.004(6)
C46 0.055(9) 0.036(8) 0.034(6) -0.008(6) -0.021(6) 0.021(7)
C47 0.061(10) 0.047(9) 0.039(7) -0.011(6) -0.023(7) -0.003(8)
C48 0.045(9) 0.063(10) 0.049(8) -0.031(7) -0.017(7) 0.003(8)
C49 0.162(15) 0.061(10) 0.094(10) -0.017(9) -0.081(11) -0.015(11)
C50 0.091(15) 0.17(2) 0.097(13) -0.050(14) -0.060(12) 0.056(15)
C51 0.106(17) 0.14(2) 0.053(10) -0.006(11) -0.013(11) -0.028(15)
C52 0.15(2) 0.125(19) 0.067(11) -0.036(12) -0.062(13) 0.007(16)
C53 0.171(14) 0.179(15) 0.180(14) -0.027(9) -0.050(10) 0.002(10)
C54 0.088(16) 0.13(2) 0.056(11) -0.027(12) -0.013(10) 0.016(15)
C55 0.23(4) 0.15(3) 0.18(2) -0.10(2) 0.00(2) 0.08(3)
C56 0.033(8) 0.047(9) 0.049(7) -0.014(6) -0.017(7) -0.003(7)

loop_
_atom_type_symbol
_atom_type_description
_atom_type_scat_dispersion_real
_atom_type_scat_dispersion_imag
_atom_type_scat_source
C C 0.0033 0.0016 'International Tables Vol C Tables 4.2.6.8 and 6.1.1.4'
H H 0.0000 0.0000 'International Tables Vol C Tables 4.2.6.8 and 6.1.1.4'
Ag Ag -0.8971 1.1015 'International Tables Vol C Tables 4.2.6.8 and 6.1.1.4'
N N 0.0061 0.0033 'International Tables Vol C Tables 4.2.6.8 and 6.1.1.4'
O O 0.0106 0.0060 'International Tables Vol C Tables 4.2.6.8 and 6.1.1.4'
P P 0.1023 0.0942 'International Tables Vol C Tables 4.2.6.8 and 6.1.1.4'
S S 0.1246 0.1234 'International Tables Vol C Tables 4.2.6.8 and 6.1.1.4'
W W -0.8490 6.8722 'International Tables Vol C Tables 4.2.6.8 and 6.1.1.4'

loop_
_geom_angle_atom_site_label_1
_geom_angle_atom_site_label_2
_geom_angle_atom_site_label_3
_geom_angle
_geom_angle_site_symmetry_1
_geom_angle_site_symmetry_3
_geom_angle_publ_flag
O5 W1 O6 102.3(5) . . ?
O5 W1 O7 103.3(5) . . ?
O5 W1 O8 101.3(5) . . ?
O5 W1 O9 102.0(5) . . ?
O5 W1 O15 158.2(4) . 2_665 ?
O5 W1 O26 157.3(4) . . ?
O6 W1 O8 85.4(5) . . ?
O6 W1 O9 155.5(6) . . ?
O6 W1 O15 61.9(5) . 2_665 ?
O6 W1 O26 92.6(5) . . ?
O7 W1 O6 87.7(4) . . ?
O7 W1 O8 155.3(5) . . ?
O7 W1 O9 89.8(4) . . ?
O7 W1 O15 63.3(5) . 2_665 ?
O7 W1 O26 94.2(5) . . ?
O8 W1 O15 92.7(5) . 2_665 ?
O8 W1 O26 62.6(5) . . ?
O9 W1 O8 86.8(4) . . ?
O9 W1 O15 95.4(5) . 2_665 ?
O9 W1 O26 63.3(5) . . ?
O15 W1 O26 44.4(4) 2_665 . ?
O16 W2 O17 39.0(5) . . ?
O20 W2 O16 64.9(5) . . ?
O20 W2 O17 93.4(5) . . ?
O20 W2 O22 89.4(4) . . ?
O20 W2 O23 156.2(5) . . ?
O20 W2 O24 87.0(4) . . ?
O21 W2 O16 160.7(5) . . ?
O21 W2 O17 160.3(5) . . ?
O21 W2 O20 102.1(6) . . ?
O21 W2 O22 102.5(5) . . ?
O21 W2 O23 101.6(5) . . ?
O21 W2 O24 102.2(5) . . ?
O22 W2 O16 91.9(4) . . ?
O22 W2 O17 65.1(4) . . ?
O22 W2 O23 87.7(4) . . ?
O22 W2 O24 155.3(5) . . ?
O23 W2 O16 91.6(5) . . ?
O23 W2 O17 64.0(4) . . ?
O23 W2 O24 85.8(4) . . ?
O24 W2 O16 64.5(4) . . ?
O24 W2 O17 90.6(5) . . ?
O8 W3 O11 86.8(5) . . ?
O8 W3 O16 92.8(5) . . ?
O8 W3 O18 156.1(5) . . ?
O8 W3 O24 89.2(5) . . ?
O8 W3 O26 64.6(5) . . ?
O11 W3 O16 93.9(5) . . ?
O11 W3 O18 87.1(5) . . ?
O11 W3 O26 62.1(5) . . ?
O18 W3 O16 64.7(4) . . ?
O18 W3 O26 92.2(5) . . ?
O24 W3 O11 155.7(5) . . ?
O24 W3 O16 62.4(4) . . ?
O24 W3 O18 87.0(4) . . ?
O24 W3 O26 94.6(4) . . ?
O25 W3 O8 101.8(5) . . ?
O25 W3 O11 102.7(5) . . ?
O25 W3 O16 158.3(5) . . ?
O25 W3 O18 102.0(5) . . ?
O25 W3 O24 101.5(4) . . ?
O25 W3 O26 158.9(5) . . ?
O26 W3 O16 42.8(5) . . ?
O9 W4 O12 156.5(5) . . ?
O9 W4 O22 85.8(4) . 2_665 ?
O9 W4 O26 65.3(5) . . ?
O10 W4 O9 101.9(6) . . ?
O10 W4 O11 102.4(5) . . ?
O10 W4 O12 101.5(5) . . ?
O10 W4 O22 103.1(4) . 2_665 ?
O10 W4 O26 159.7(5) . . ?
O11 W4 O9 86.8(4) . . ?
O11 W4 O12 89.4(5) . . ?
O11 W4 O22 154.4(5) . 2_665 ?
O11 W4 O26 62.6(5) . . ?
O12 W4 O22 87.7(4) . 2_665 ?
O12 W4 O26 92.4(5) . . ?
O22 W4 O26 92.1(5) 2_665 . ?
O7 W5 O15 63.9(5) 2_665 . ?
O7 W5 O16 91.2(5) 2_665 . ?
O7 W5 O20 86.3(4) 2_665 . ?
O14 W5 O7 86.7(4) . 2_665 ?
O14 W5 O15 61.1(5) . . ?
O14 W5 O16 93.8(5) . . ?
O14 W5 O18 89.3(5) . . ?
O14 W5 O20 154.6(5) . . ?
O15 W5 O16 43.0(4) . . ?
O18 W5 O7 156.0(5) . 2_665 ?
O18 W5 O15 93.5(5) . . ?
O18 W5 O16 65.4(4) . . ?
O18 W5 O20 87.3(4) . . ?
O19 W5 O7 101.8(5) . 2_665 ?
O19 W5 O14 102.4(5) . . ?
O19 W5 O15 157.3(5) . . ?
O19 W5 O16 159.7(5) . . ?
O19 W5 O18 102.3(5) . . ?
O19 W5 O20 103.0(5) . . ?
O20 W5 O15 94.0(5) . . ?
O20 W5 O16 62.0(5) . . ?
O6 W6 O14 86.6(4) 2_665 . ?
O6 W6 O15 63.7(5) 2_665 . ?
O6 W6 O17 91.3(5) 2_665 2_665 ?
O12 W6 O6 155.9(5) . 2_665 ?
O12 W6 O14 86.2(4) . . ?
O12 W6 O15 92.8(5) . . ?
O12 W6 O17 65.9(4) . 2_665 ?
O12 W6 O23 88.0(4) . 2_665 ?
O13 W6 O6 103.4(5) . 2_665 ?
O13 W6 O12 100.6(4) . . ?
O13 W6 O14 102.2(5) . . ?
O13 W6 O15 158.5(6) . . ?
O13 W6 O17 160.8(6) . 2_665 ?
O13 W6 O23 102.6(5) . 2_665 ?
O14 W6 O15 61.6(5) . . ?
O14 W6 O17 90.7(6) . 2_665 ?
O15 W6 O17 40.5(5) . 2_665 ?
O23 W6 O6 89.0(4) 2_665 2_665 ?
O23 W6 O14 155.1(5) 2_665 . ?
O23 W6 O15 94.6(5) 2_665 . ?
O23 W6 O17 64.9(5) 2_665 2_665 ?
N1 Ag1 S8 127.4(3) . . ?
N1 Ag1 N6 120.2(5) . 1_655 ?
N1 Ag1 N16 92.6(6) . 2_756 ?
N6 Ag1 S8 98.0(3) 1_655 . ?
N6 Ag1 N16 126.0(6) 1_655 2_756 ?
N16 Ag1 S8 92.1(3) 2_756 . ?
C16 S1 C17 104.6(8) . . ?
C53 S2 C54 98.1(14) . . ?
C41 S3 C40 100.8(8) . . ?
C2 S4 C3 98.1(6) . . ?
C6 S5 C24 106.2(6) . . ?
C29 S6 C20 107.3(6) . . ?
C31 S7 C43 108.2(6) . . ?
C10 S8 Ag1 95.9(5) . . ?
C45 S8 Ag1 113.3(4) . . ?
C45 S8 C10 109.4(6) . . ?
O15 P1 O15 180.0 . 2_665 ?
O16 P1 O15 109.0(7) . 2_665 ?
O16 P1 O15 71.0(7) . . ?
O16 P1 O15 109.0(7) 2_665 . ?
O16 P1 O15 71.0(7) 2_665 2_665 ?
O16 P1 O16 180.0(14) . 2_665 ?
O16 P1 O26 107.8(8) . 2_665 ?
O16 P1 O26 72.2(8) 2_665 2_665 ?
O16 P1 O26 72.2(8) . . ?
O16 P1 O26 107.8(8) 2_665 . ?
O17 P1 O15 68.4(8) 2_665 . ?
O17 P1 O15 68.4(8) . 2_665 ?
O17 P1 O15 111.6(8) 2_665 2_665 ?
O17 P1 O15 111.6(8) . . ?
O17 P1 O16 67.4(8) 2_665 2_665 ?
O17 P1 O16 112.6(8) . 2_665 ?
O17 P1 O16 67.4(8) . . ?
O17 P1 O16 112.6(8) 2_665 . ?
O17 P1 O17 180.0(9) 2_665 . ?
O17 P1 O26 109.9(7) . . ?
O17 P1 O26 109.9(7) 2_665 2_665 ?
O17 P1 O26 70.1(7) . 2_665 ?
O17 P1 O26 70.1(7) 2_665 . ?
O26 P1 O15 105.5(7) . . ?
O26 P1 O15 74.5(7) . 2_665 ?
O26 P1 O15 105.5(7) 2_665 2_665 ?
O26 P1 O15 74.5(7) 2_665 . ?
O26 P1 O26 180.0 2_665 . ?
C44 O1 C52 113.7(11) . . ?
C19 O2 C18 113.6(9) . . ?
C5 O3 C4 119.9(9) . . ?
C30 O4 C39 107.8(9) . . ?
W1 O6 W6 140.5(7) . 2_665 ?
W1 O7 W5 139.9(6) . 2_665 ?
W3 O8 W1 140.5(6) . . ?
W4 O9 W1 139.4(7) . . ?
W4 O11 W3 141.4(7) . . ?
W6 O12 W4 139.2(5) . . ?
W5 O14 W6 142.0(7) . . ?
W5 O15 W1 92.6(5) . 2_665 ?
W6 O15 W1 93.4(5) . 2_665 ?
W6 O15 W5 94.7(5) . . ?
P1 O15 W1 120.3(6) . 2_665 ?
P1 O15 W5 123.4(7) . . ?
P1 O15 W6 124.3(8) . . ?
P1 O15 O16 53.2(7) . . ?
P1 O15 O17 51.5(7) . 2_665 ?
O16 O15 W1 126.0(8) . 2_665 ?
O16 O15 W5 70.2(7) . . ?
O16 O15 W6 137.2(8) . . ?
O17 O15 W1 131.2(8) 2_665 2_665 ?
O17 O15 W5 134.2(8) 2_665 . ?
O17 O15 W6 72.8(7) 2_665 . ?
O17 O15 O16 89.3(10) 2_665 . ?
W2 O16 W3 92.9(4) . . ?
W2 O16 W5 92.7(5) . . ?
W5 O16 W3 90.3(4) . . ?
P1 O16 W2 128.0(8) . . ?
P1 O16 W3 120.7(8) . . ?
P1 O16 W5 122.5(7) . . ?
P1 O16 O15 55.8(6) . . ?
P1 O16 O17 53.3(7) . . ?
P1 O16 O26 53.9(6) . . ?
O15 O16 W2 134.2(9) . . ?
O15 O16 W3 125.8(8) . . ?
O15 O16 W5 66.8(7) . . ?
O17 O16 W2 74.8(8) . . ?
O17 O16 W3 131.1(9) . . ?
O17 O16 W5 136.4(9) . . ?
O17 O16 O15 92.2(8) . . ?
O17 O16 O26 89.2(10) . . ?
O26 O16 W2 135.4(9) . . ?
O26 O16 W3 66.8(6) . . ?
O26 O16 W5 124.9(8) . . ?
O26 O16 O15 86.7(9) . . ?
W6 O17 W2 90.3(5) 2_665 . ?
P1 O17 W2 125.6(8) . . ?
P1 O17 W6 126.8(10) . 2_665 ?
P1 O17 O15 60.1(8) . 2_665 ?
P1 O17 O16 59.4(7) . . ?
P1 O17 O26 57.9(7) . 2_665 ?
O15 O17 W2 133.7(8) 2_665 . ?
O15 O17 W6 66.7(7) 2_665 2_665 ?
O15 O17 O26 93.8(11) 2_665 2_665 ?
O16 O17 W2 66.3(7) . . ?
O16 O17 W6 131.5(8) . 2_665 ?
O16 O17 O15 98.8(10) . 2_665 ?
O16 O17 O26 95.5(10) . 2_665 ?
O26 O17 W2 129.7(11) 2_665 . ?
O26 O17 W6 130.0(9) 2_665 2_665 ?
W5 O18 W3 139.3(5) . . ?
W2 O20 W5 139.8(7) . . ?
W2 O22 W4 140.9(6) . 2_665 ?
W6 O23 W2 139.8(5) 2_665 . ?
W3 O24 W2 139.6(6) . . ?
W3 O26 W1 91.7(4) . . ?
W4 O26 W1 91.6(5) . . ?
W4 O26 W3 93.2(4) . . ?
P1 O26 W1 120.8(8) . . ?
P1 O26 W3 124.4(9) . . ?
P1 O26 W4 125.7(7) . . ?
P1 O26 O16 53.9(6) . . ?
P1 O26 O17 52.0(6) . 2_665 ?
O16 O26 W1 128.6(8) . . ?
O16 O26 W3 70.5(6) . . ?
O16 O26 W4 135.6(9) . . ?
O17 O26 W1 130.3(10) 2_665 . ?
O17 O26 W3 135.2(10) 2_665 . ?
O17 O26 W4 73.7(7) 2_665 . ?
O17 O26 O16 89.2(10) 2_665 . ?
N2 N1 Ag1 118.4(9) . . ?
C2 N1 Ag1 135.3(9) . . ?
C2 N1 N2 106.1(11) . . ?
N3 N2 N1 112.5(12) . . ?
N2 N3 N4 105.8(10) . . ?
N3 N4 C1 120.1(11) . . ?
N3 N4 C2 108.7(11) . . ?
C2 N4 C1 131.1(12) . . ?
N6 N5 C42 125.6(13) . . ?
C41 N5 N6 108.3(12) . . ?
C41 N5 C42 126.1(16) . . ?
N5 N6 Ag1 128.5(9) . 1_455 ?
N7 N6 Ag1 124.1(11) . 1_455 ?
N7 N6 N5 107.3(12) . . ?
N6 N7 N8 111.3(13) . . ?
N7 N8 C41 105.1(12) . . ?
N10 N9 H9 127.2 . . ?
C16 N9 H9 127.2 . . ?
C16 N9 N10 105.6(18) . . ?
N11 N10 N9 108(2) . . ?
N10 N11 N12 110.9(17) . . ?
N11 N12 C15 119.7(13) . . ?
C16 N12 N11 109.4(15) . . ?
C16 N12 C15 130.7(14) . . ?
N14 N13 C55 115(2) . . ?
C54 N13 N14 110.8(18) . . ?
C54 N13 C55 134(2) . . ?
N15 N14 N13 106(2) . . ?
N14 N15 N16 111(2) . . ?
N15 N16 Ag1 121.4(17) . 2_756 ?
C54 N16 Ag1 132.4(19) . 2_756 ?
C54 N16 N15 105.4(19) . . ?
N4 C1 H1A 109.5 . . ?
N4 C1 H1B 109.5 . . ?
N4 C1 H1C 109.5 . . ?
H1A C1 H1B 109.5 . . ?
H1A C1 H1C 109.5 . . ?
H1B C1 H1C 109.5 . . ?
N1 C2 S4 129.8(10) . . ?
N1 C2 N4 106.9(12) . . ?
N4 C2 S4 123.2(10) . . ?
S4 C3 H3A 109.2 . . ?
S4 C3 H3B 109.2 . . ?
H3A C3 H3B 107.9 . . ?
C4 C3 S4 111.9(10) . . ?
C4 C3 H3A 109.2 . . ?
C4 C3 H3B 109.2 . . ?
O3 C4 C3 108.1(10) . . ?
O3 C4 H4A 110.1 . . ?
O3 C4 H4B 110.1 . . ?
C3 C4 H4A 110.1 . . ?
C3 C4 H4B 110.1 . . ?
H4A C4 H4B 108.4 . . ?
O3 C5 C6 119.7(12) . . ?
O3 C5 C10 120.5(11) . . ?
C6 C5 C10 118.5(11) . . ?
C5 C6 S5 124.5(9) . . ?
C5 C6 C7 121.2(11) . . ?
C7 C6 S5 113.9(9) . . ?
C6 C7 H7 119.5 . . ?
C6 C7 C8 121.0(12) . . ?
C8 C7 H7 119.5 . . ?
C7 C8 C11 123.1(11) . . ?
C9 C8 C7 116.6(11) . . ?
C9 C8 C11 120.3(11) . . ?
C8 C9 H9A 118.5 . . ?
C10 C9 C8 123.1(12) . . ?
C10 C9 H9A 118.5 . . ?
C5 C10 S8 124.3(9) . . ?
C9 C10 S8 115.1(10) . . ?
C9 C10 C5 119.4(11) . . ?
C8 C11 C12 105.6(10) . . ?
C13 C11 C8 109.0(11) . . ?
C13 C11 C12 109.9(12) . . ?
C14 C11 C8 112.5(11) . . ?
C14 C11 C12 108.2(12) . . ?
C14 C11 C13 111.4(13) . . ?
C11 C12 H12A 109.5 . . ?
C11 C12 H12B 109.5 . . ?
C11 C12 H12C 109.5 . . ?
H12A C12 H12B 109.5 . . ?
H12A C12 H12C 109.5 . . ?
H12B C12 H12C 109.5 . . ?
C11 C13 H13A 109.5 . . ?
C11 C13 H13B 109.5 . . ?
C11 C13 H13C 109.5 . . ?
H13A C13 H13B 109.5 . . ?
H13A C13 H13C 109.5 . . ?
H13B C13 H13C 109.5 . . ?
C11 C14 H14A 109.5 . . ?
C11 C14 H14B 109.5 . . ?
C11 C14 H14C 109.5 . . ?
H14A C14 H14B 109.5 . . ?
H14A C14 H14C 109.5 . . ?
H14B C14 H14C 109.5 . . ?
N12 C15 H15A 109.5 . . ?
N12 C15 H15B 109.5 . . ?
N12 C15 H15C 109.5 . . ?
H15A C15 H15B 109.5 . . ?
H15A C15 H15C 109.5 . . ?
H15B C15 H15C 109.5 . . ?
N9 C16 S1 128.9(13) . . ?
N12 C16 S1 124.7(14) . . ?
N12 C16 N9 106.3(14) . . ?
S1 C17 H17A 109.0 . . ?
S1 C17 H17B 109.0 . . ?
H17A C17 H17B 107.8 . . ?
C18 C17 S1 113.0(11) . . ?
C18 C17 H17A 109.0 . . ?
C18 C17 H17B 109.0 . . ?
O2 C18 C17 104.6(12) . . ?
O2 C18 H18A 110.8 . . ?
O2 C18 H18B 110.8 . . ?
C17 C18 H18A 110.8 . . ?
C17 C18 H18B 110.8 . . ?
H18A C18 H18B 108.9 . . ?
O2 C19 C20 119.5(11) . . ?
C24 C19 O2 121.3(10) . . ?
C24 C19 C20 119.0(10) . . ?
C19 C20 S6 124.3(9) . . ?
C19 C20 C21 119.4(11) . . ?
C21 C20 S6 115.5(9) . . ?
C20 C21 H21 119.0 . . ?
C20 C21 C22 121.9(11) . . ?
C22 C21 H21 119.0 . . ?
C21 C22 C25 118.8(10) . . ?
C23 C22 C21 116.2(10) . . ?
C23 C22 C25 125.0(11) . . ?
C22 C23 H23 118.6 . . ?
C22 C23 C24 122.9(12) . . ?
C24 C23 H23 118.6 . . ?
C19 C24 S5 121.3(9) . . ?
C19 C24 C23 120.7(11) . . ?
C23 C24 S5 118.0(10) . . ?
C22 C25 C26 108.6(10) . . ?
C22 C25 C27 109.9(11) . . ?
C26 C25 C27 108.0(12) . . ?
C28 C25 C22 112.4(11) . . ?
C28 C25 C26 109.3(12) . . ?
C28 C25 C27 108.6(12) . . ?
C25 C26 H26A 109.5 . . ?
C25 C26 H26B 109.5 . . ?
C25 C26 H26C 109.5 . . ?
H26A C26 H26B 109.5 . . ?
H26A C26 H26C 109.5 . . ?
H26B C26 H26C 109.5 . . ?
C25 C27 H27A 109.5 . . ?
C25 C27 H27B 109.5 . . ?
C25 C27 H27C 109.5 . . ?
H27A C27 H27B 109.5 . . ?
H27A C27 H27C 109.5 . . ?
H27B C27 H27C 109.5 . . ?
C25 C28 H28A 109.5 . . ?
C25 C28 H28B 109.5 . . ?
C25 C28 H28C 109.5 . . ?
H28A C28 H28B 109.5 . . ?
H28A C28 H28C 109.5 . . ?
H28B C28 H28C 109.5 . . ?
C30 C29 S6 124.1(9) . . ?
C30 C29 C34 118.8(12) . . ?
C34 C29 S6 115.6(10) . . ?
C29 C30 O4 120.6(12) . . ?
C31 C30 O4 117.7(12) . . ?
C31 C30 C29 121.6(11) . . ?
C30 C31 S7 127.6(10) . . ?
C30 C31 C32 119.3(13) . . ?
C32 C31 S7 112.6(12) . . ?
C31 C32 H32 119.6 . . ?
C31 C32 C33 120.8(14) . . ?
C33 C32 H32 119.6 . . ?
C32 C33 C35 123.0(13) . . ?
C34 C33 C32 118.4(12) . . ?
C34 C33 C35 118.5(12) . . ?
C29 C34 H34 119.6 . . ?
C33 C34 C29 120.8(13) . . ?
C33 C34 H34 119.6 . . ?
C36 C35 C33 108.0(13) . . ?
C37 C35 C33 109.9(14) . . ?
C37 C35 C36 107.1(16) . . ?
C37 C35 C38 109.7(15) . . ?
C38 C35 C33 112.4(13) . . ?
C38 C35 C36 109.5(17) . . ?
C35 C36 H36A 109.5 . . ?
C35 C36 H36B 109.5 . . ?
C35 C36 H36C 109.5 . . ?
H36A C36 H36B 109.5 . . ?
H36A C36 H36C 109.5 . . ?
H36B C36 H36C 109.5 . . ?
C35 C37 H37A 109.5 . . ?
C35 C37 H37B 109.5 . . ?
C35 C37 H37C 109.5 . . ?
H37A C37 H37B 109.5 . . ?
H37A C37 H37C 109.5 . . ?
H37B C37 H37C 109.5 . . ?
C35 C38 H38A 109.5 . . ?
C35 C38 H38B 109.5 . . ?
C35 C38 H38C 109.5 . . ?
H38A C38 H38B 109.5 . . ?
H38A C38 H38C 109.5 . . ?
H38B C38 H38C 109.5 . . ?
O4 C39 H39A 110.6 . . ?
O4 C39 H39B 110.6 . . ?
H39A C39 H39B 108.7 . . ?
C40 C39 O4 105.9(13) . . ?
C40 C39 H39A 110.6 . . ?
C40 C39 H39B 110.6 . . ?
S3 C40 H40A 110.0 . . ?
S3 C40 H40B 110.0 . . ?
C39 C40 S3 108.5(13) . . ?
C39 C40 H40A 110.0 . . ?
C39 C40 H40B 110.0 . . ?
H40A C40 H40B 108.4 . . ?
N5 C41 S3 124.4(13) . . ?
N5 C41 N8 108.0(15) . . ?
N8 C41 S3 127.6(11) . . ?
N5 C42 H42A 109.5 . . ?
N5 C42 H42B 109.5 . . ?
N5 C42 H42C 109.5 . . ?
H42A C42 H42B 109.5 . . ?
H42A C42 H42C 109.5 . . ?
H42B C42 H42C 109.5 . . ?
C44 C43 S7 122.9(9) . . ?
C56 C43 S7 116.7(10) . . ?
C56 C43 C44 119.5(11) . . ?
O1 C44 C43 120.3(11) . . ?
O1 C44 C45 120.6(11) . . ?
C43 C44 C45 118.9(10) . . ?
C44 C45 S8 122.8(9) . . ?
C46 C45 S8 117.5(9) . . ?
C46 C45 C44 119.7(11) . . ?
C45 C46 H46 118.9 . . ?
C45 C46 C47 122.3(12) . . ?
C47 C46 H46 118.9 . . ?
C46 C47 C48 121.9(12) . . ?
C56 C47 C46 115.8(11) . . ?
C56 C47 C48 122.3(12) . . ?
C47 C48 C51 110.2(12) . . ?
C49 C48 C47 108.0(12) . . ?
C49 C48 C50 113.7(15) . . ?
C49 C48 C51 105.8(14) . . ?
C50 C48 C47 113.7(12) . . ?
C50 C48 C51 105.1(14) . . ?
C48 C49 H49A 109.5 . . ?
C48 C49 H49B 109.5 . . ?
C48 C49 H49C 109.5 . . ?
H49A C49 H49B 109.5 . . ?
H49A C49 H49C 109.5 . . ?
H49B C49 H49C 109.5 . . ?
C48 C50 H50A 109.5 . . ?
C48 C50 H50B 109.5 . . ?
C48 C50 H50C 109.5 . . ?
H50A C50 H50B 109.5 . . ?
H50A C50 H50C 109.5 . . ?
H50B C50 H50C 109.5 . . ?
C48 C51 H51A 109.5 . . ?
C48 C51 H51B 109.5 . . ?
C48 C51 H51C 109.5 . . ?
H51A C51 H51B 109.5 . . ?
H51A C51 H51C 109.5 . . ?
H51B C51 H51C 109.5 . . ?
O1 C52 H52A 111.1 . . ?
O1 C52 H52B 111.1 . . ?
O1 C52 C53 103.1(17) . . ?
H52A C52 H52B 109.1 . . ?
C53 C52 H52A 111.1 . . ?
C53 C52 H52B 111.1 . . ?
S2 C53 H53A 109.6 . . ?
S2 C53 H53B 109.6 . . ?
C52 C53 S2 110(2) . . ?
C52 C53 H53A 109.6 . . ?
C52 C53 H53B 109.6 . . ?
H53A C53 H53B 108.1 . . ?
N13 C54 S2 131(2) . . ?
N13 C54 N16 107.2(19) . . ?
N16 C54 S2 122(2) . . ?
N13 C55 H55A 109.5 . . ?
N13 C55 H55B 109.5 . . ?
N13 C55 H55C 109.5 . . ?
H55A C55 H55B 109.5 . . ?
H55A C55 H55C 109.5 . . ?
H55B C55 H55C 109.5 . . ?
C43 C56 H56 118.3 . . ?
C47 C56 C43 123.4(12) . . ?
C47 C56 H56 118.3 . . ?

loop_
_geom_bond_atom_site_label_1
_geom_bond_atom_site_label_2
_geom_bond_distance
_geom_bond_site_symmetry_2
_geom_bond_publ_flag
W1 O5 1.652(8) . ?
W1 O6 1.883(10) . ?
W1 O7 1.880(8) . ?
W1 O8 1.917(9) . ?
W1 O9 1.894(10) . ?
W1 O15 2.483(14) 2_665 ?
W1 O26 2.516(16) . ?
W2 O16 2.398(14) . ?
W2 O17 2.527(16) . ?
W2 O20 1.857(9) . ?
W2 O21 1.655(9) . ?
W2 O22 1.859(8) . ?
W2 O23 1.905(9) . ?
W2 O24 1.913(8) . ?
W3 O8 1.869(10) . ?
W3 O11 1.880(10) . ?
W3 O16 2.510(13) . ?
W3 O18 1.915(10) . ?
W3 O24 1.878(10) . ?
W3 O25 1.675(7) . ?
W3 O26 2.448(14) . ?
W4 O9 1.889(10) . ?
W4 O10 1.669(8) . ?
W4 O11 1.873(9) . ?
W4 O12 1.902(9) . ?
W4 O22 1.914(8) 2_665 ?
W4 O26 2.428(13) . ?
W5 O7 1.909(8) 2_665 ?
W5 O14 1.865(9) . ?
W5 O15 2.441(14) . ?
W5 O16 2.499(16) . ?
W5 O18 1.873(9) . ?
W5 O19 1.673(9) . ?
W5 O20 1.917(10) . ?
W6 O6 1.893(9) 2_665 ?
W6 O12 1.885(8) . ?
W6 O13 1.681(9) . ?
W6 O14 1.902(9) . ?
W6 O15 2.399(13) . ?
W6 O17 2.496(15) 2_665 ?
W6 O23 1.886(8) 2_665 ?
Ag1 S8 2.707(4) . ?
Ag1 N1 2.262(10) . ?
Ag1 N6 2.300(14) 1_655 ?
Ag1 N16 2.384(18) 2_756 ?
S1 C16 1.693(15) . ?
S1 C17 1.813(12) . ?
S2 C53 1.65(3) . ?
S2 C54 1.71(2) . ?
S3 C40 1.823(18) . ?
S3 C41 1.727(18) . ?
S4 C2 1.716(14) . ?
S4 C3 1.839(13) . ?
S5 C6 1.787(12) . ?
S5 C24 1.793(12) . ?
S6 C20 1.764(12) . ?
S6 C29 1.753(14) . ?
S7 C31 1.775(14) . ?
S7 C43 1.789(13) . ?
S8 C10 1.751(12) . ?
S8 C45 1.748(12) . ?
P1 O15 1.584(15) . ?
P1 O15 1.584(15) 2_665 ?
P1 O16 1.535(14) . ?
P1 O16 1.535(14) 2_665 ?
P1 O17 1.430(15) 2_665 ?
P1 O17 1.430(15) . ?
P1 O26 1.535(13) 2_665 ?
P1 O26 1.535(13) . ?
O1 C44 1.379(13) . ?
O1 C52 1.45(2) . ?
O2 C18 1.435(14) . ?
O2 C19 1.382(12) . ?
O3 C4 1.447(14) . ?
O3 C5 1.381(13) . ?
O4 C30 1.402(13) . ?
O4 C39 1.503(17) . ?
O15 O16 1.812(19) . ?
O15 O17 1.70(2) 2_665 ?
O16 O17 1.647(19) . ?
O16 O26 1.81(2) . ?
O17 O26 1.704(18) 2_665 ?
N1 N2 1.356(15) . ?
N1 C2 1.309(15) . ?
N2 N3 1.257(15) . ?
N3 N4 1.351(16) . ?
N4 C1 1.447(15) . ?
N4 C2 1.361(14) . ?
N5 N6 1.344(18) . ?
N5 C41 1.315(17) . ?
N5 C42 1.451(16) . ?
N6 N7 1.272(14) . ?
N7 N8 1.338(18) . ?
N8 C41 1.353(19) . ?
N9 H9 0.8600 . ?
N9 N10 1.41(2) . ?
N9 C16 1.36(2) . ?
N10 N11 1.24(3) . ?
N11 N12 1.325(18) . ?
N12 C15 1.410(18) . ?
N12 C16 1.324(18) . ?
N13 N14 1.33(2) . ?
N13 C54 1.30(2) . ?
N13 C55 1.51(2) . ?
N14 N15 1.25(2) . ?
N15 N16 1.37(2) . ?
N16 C54 1.31(2) . ?
C1 H1A 0.9600 . ?
C1 H1B 0.9600 . ?
C1 H1C 0.9600 . ?
C3 H3A 0.9700 . ?
C3 H3B 0.9700 . ?
C3 C4 1.480(15) . ?
C4 H4A 0.9700 . ?
C4 H4B 0.9700 . ?
C5 C6 1.383(16) . ?
C5 C10 1.407(18) . ?
C6 C7 1.389(14) . ?
C7 H7 0.9300 . ?
C7 C8 1.407(17) . ?
C8 C9 1.387(17) . ?
C8 C11 1.540(15) . ?
C9 H9A 0.9300 . ?
C9 C10 1.381(15) . ?
C11 C12 1.588(19) . ?
C11 C13 1.514(19) . ?
C11 C14 1.498(19) . ?
C12 H12A 0.9600 . ?
C12 H12B 0.9600 . ?
C12 H12C 0.9600 . ?
C13 H13A 0.9600 . ?
C13 H13B 0.9600 . ?
C13 H13C 0.9600 . ?
C14 H14A 0.9600 . ?
C14 H14B 0.9600 . ?
C14 H14C 0.9600 . ?
C15 H15A 0.9600 . ?
C15 H15B 0.9600 . ?
C15 H15C 0.9600 . ?
C17 H17A 0.9700 . ?
C17 H17B 0.9700 . ?
C17 C18 1.449(17) . ?
C18 H18A 0.9700 . ?
C18 H18B 0.9700 . ?
C19 C20 1.385(16) . ?
C19 C24 1.377(17) . ?
C20 C21 1.406(15) . ?
C21 H21 0.9300 . ?
C21 C22 1.410(17) . ?
C22 C23 1.367(16) . ?
C22 C25 1.514(15) . ?
C23 H23 0.9300 . ?
C23 C24 1.386(14) . ?
C25 C26 1.531(18) . ?
C25 C27 1.562(19) . ?
C25 C28 1.510(19) . ?
C26 H26A 0.9600 . ?
C26 H26B 0.9600 . ?
C26 H26C 0.9600 . ?
C27 H27A 0.9600 . ?
C27 H27B 0.9600 . ?
C27 H27C 0.9600 . ?
C28 H28A 0.9600 . ?
C28 H28B 0.9600 . ?
C28 H28C 0.9600 . ?
C29 C30 1.386(17) . ?
C29 C34 1.404(15) . ?
C30 C31 1.360(19) . ?
C31 C32 1.389(17) . ?
C32 H32 0.9300 . ?
C32 C33 1.410(18) . ?
C33 C34 1.377(19) . ?
C33 C35 1.592(17) . ?
C34 H34 0.9300 . ?
C35 C36 1.53(2) . ?
C35 C37 1.48(2) . ?
C35 C38 1.48(2) . ?
C36 H36A 0.9600 . ?
C36 H36B 0.9600 . ?
C36 H36C 0.9600 . ?
C37 H37A 0.9600 . ?
C37 H37B 0.9600 . ?
C37 H37C 0.9600 . ?
C38 H38A 0.9600 . ?
C38 H38B 0.9600 . ?
C38 H38C 0.9600 . ?
C39 H39A 0.9700 . ?
C39 H39B 0.9700 . ?
C39 C40 1.438(19) . ?
C40 H40A 0.9700 . ?
C40 H40B 0.9700 . ?
C42 H42A 0.9600 . ?
C42 H42B 0.9600 . ?
C42 H42C 0.9600 . ?
C43 C44 1.389(17) . ?
C43 C56 1.386(16) . ?
C44 C45 1.406(16) . ?
C45 C46 1.376(15) . ?
C46 H46 0.9300 . ?
C46 C47 1.420(18) . ?
C47 C48 1.505(16) . ?
C47 C56 1.379(17) . ?
C48 C49 1.47(2) . ?
C48 C50 1.503(19) . ?
C48 C51 1.58(2) . ?
C49 H49A 0.9600 . ?
C49 H49B 0.9600 . ?
C49 H49C 0.9600 . ?
C50 H50A 0.9600 . ?
C50 H50B 0.9600 . ?
C50 H50C 0.9600 . ?
C51 H51A 0.9600 . ?
C51 H51B 0.9600 . ?
C51 H51C 0.9600 . ?
C52 H52A 0.9700 . ?
C52 H52B 0.9700 . ?
C52 C53 1.59(3) . ?
C53 H53A 0.9700 . ?
C53 H53B 0.9700 . ?
C55 H55A 0.9600 . ?
C55 H55B 0.9600 . ?
C55 H55C 0.9600 . ?
C56 H56 0.9300 . ?

loop_
_geom_hbond_atom_site_label_D
_geom_hbond_atom_site_label_H
_geom_hbond_atom_site_label_A
_geom_hbond_distance_DH
_geom_hbond_distance_HA
_geom_hbond_distance_DA
_geom_hbond_angle_DHA
_geom_hbond_site_symmetry_A
_geom_hbond_publ_flag
C1 H1B O13 0.96 2.56 3.204(19) 124.5 1_655 yes
C1 H1C O8 0.96 2.60 3.299(18) 129.7 . yes
C1 H1C O23 0.96 2.73 3.320(17) 120.6 . yes
C3 H3A O25 0.97 2.50 3.354(14) 146.7 . yes
C4 H4B O4 0.97 2.79 3.391(15) 121.1 . yes
C15 H15B O23 0.96 2.55 3.360(19) 142.6 1_556 yes
C34 H34 O10 0.93 2.39 3.270(17) 156.9 2_666 yes
C39 H39A N8 0.97 2.62 3.24(2) 122.4 . yes
C55 H55C N9 0.96 2.46 3.32(4) 149.7 . yes

loop_
_geom_torsion_atom_site_label_1
_geom_torsion_atom_site_label_2
_geom_torsion_atom_site_label_3
_geom_torsion_atom_site_label_4
_geom_torsion
_geom_torsion_site_symmetry_1
_geom_torsion_site_symmetry_2
_geom_torsion_site_symmetry_3
_geom_torsion_site_symmetry_4
_geom_torsion_publ_flag
W1 O15 O16 W2 -8.5(17) 2_665 . . . ?
W1 O15 O16 W3 -150.7(7) 2_665 . . . ?
W1 O15 O16 W5 -78.3(9) 2_665 . . . ?
W1 O15 O16 P1 103.7(9) 2_665 . . . ?
W1 O15 O16 O17 62.3(12) 2_665 . . . ?
W1 O15 O16 O26 151.3(9) 2_665 . . . ?
W2 O16 O17 W6 -67.6(12) . . . 2_665 ?
W2 O16 O17 P1 178.5(8) . . . . ?
W2 O16 O17 O15 -134.1(8) . . . 2_665 ?
W2 O16 O17 O26 131.2(10) . . . 2_665 ?
W2 O16 O26 W1 6.9(16) . . . . ?
W2 O16 O26 W3 -69.1(9) . . . . ?
W2 O16 O26 W4 -143.0(9) . . . . ?
W2 O16 O26 P1 110.2(11) . . . . ?
W2 O16 O26 O17 151.6(10) . . . 2_665 ?
W3 O16 O17 W2 80.3(10) . . . . ?
W3 O16 O17 W6 13(2) . . . 2_665 ?
W3 O16 O17 P1 -101.2(12) . . . . ?
W3 O16 O17 O15 -53.8(14) . . . 2_665 ?
W3 O16 O17 O26 -148.5(11) . . . 2_665 ?
W3 O16 O26 W1 76.0(8) . . . . ?
W3 O16 O26 W4 -73.9(9) . . . . ?
W3 O16 O26 P1 179.3(7) . . . . ?
W3 O16 O26 O17 -139.3(8) . . . 2_665 ?
W5 O15 O16 W2 69.8(10) . . . . ?
W5 O15 O16 W3 -72.4(9) . . . . ?
W5 O15 O16 P1 -178.1(6) . . . . ?
W5 O15 O16 O17 140.6(9) . . . . ?
W5 O15 O16 O26 -130.4(7) . . . . ?
W5 O16 O17 W2 -77.6(11) . . . . ?
W5 O16 O17 W6 -145.1(9) . . . 2_665 ?
W5 O16 O17 P1 100.9(12) . . . . ?
W5 O16 O17 O15 148.3(11) . . . 2_665 ?
W5 O16 O17 O26 53.6(16) . . . 2_665 ?
W5 O16 O26 W1 149.0(7) . . . . ?
W5 O16 O26 W3 73.0(7) . . . . ?
W5 O16 O26 W4 -0.9(15) . . . . ?
W5 O16 O26 P1 -107.7(8) . . . . ?
W5 O16 O26 O17 -66.3(10) . . . 2_665 ?
W6 O15 O16 W2 144.7(9) . . . . ?
W6 O15 O16 W3 3(2) . . . . ?
W6 O15 O16 W5 74.9(12) . . . . ?
W6 O15 O16 P1 -103.1(13) . . . . ?
W6 O15 O16 O17 -144.5(13) . . . . ?
W6 O15 O16 O26 -55.5(14) . . . . ?
Ag1 S8 C10 C5 50.0(11) . . . . ?
Ag1 S8 C10 C9 -117.2(9) . . . . ?
Ag1 S8 C45 C44 -148.4(9) . . . . ?
Ag1 S8 C45 C46 34.7(11) . . . . ?
Ag1 N1 N2 N3 -175.9(10) . . . . ?
Ag1 N1 C2 S4 -1(2) . . . . ?
Ag1 N1 C2 N4 173.7(11) . . . . ?
Ag1 N6 N7 N8 178.6(10) 1_455 . . . ?
Ag1 N16 C54 S2 -6(3) 2_756 . . . ?
Ag1 N16 C54 N13 170.1(13) 2_756 . . . ?
S1 C17 C18 O2 -175.8(10) . . . . ?
S4 C3 C4 O3 -61.3(12) . . . . ?
S5 C6 C7 C8 -171.9(10) . . . . ?
S6 C20 C21 C22 172.4(10) . . . . ?
S6 C29 C30 O4 6.7(17) . . . . ?
S6 C29 C30 C31 -171.3(10) . . . . ?
S6 C29 C34 C33 170.4(11) . . . . ?
S7 C31 C32 C33 -170.3(11) . . . . ?
S7 C43 C44 O1 -8.8(19) . . . . ?
S7 C43 C44 C45 176.3(10) . . . . ?
S7 C43 C56 C47 -173.0(11) . . . . ?
S8 C45 C46 C47 -180.0(10) . . . . ?
P1 O15 O16 W2 -112.1(12) . . . . ?
P1 O15 O16 W3 105.7(10) . . . . ?
P1 O15 O16 W5 178.1(6) . . . . ?
P1 O15 O16 O17 -41.4(8) . . . . ?
P1 O15 O16 O26 47.6(6) . . . . ?
P1 O16 O17 W2 -178.5(8) . . . . ?
P1 O16 O17 W6 113.9(14) . . . 2_665 ?
P1 O16 O17 O15 47.4(8) . . . 2_665 ?
P1 O16 O17 O26 -47.3(8) . . . 2_665 ?
P1 O16 O26 W1 -103.3(9) . . . . ?
P1 O16 O26 W3 -179.3(7) . . . . ?
P1 O16 O26 W4 106.8(10) . . . . ?
P1 O16 O26 O17 41.4(6) . . . 2_665 ?
O1 C44 C45 S8 1.1(18) . . . . ?
O1 C44 C45 C46 177.9(11) . . . . ?
O1 C52 C53 S2 164.4(16) . . . . ?
O2 C19 C20 S6 13.7(18) . . . . ?
O2 C19 C20 C21 -177.2(10) . . . . ?
O2 C19 C24 S5 -5.3(17) . . . . ?
O2 C19 C24 C23 176.6(11) . . . . ?
O3 C5 C6 S5 8.0(17) . . . . ?
O3 C5 C6 C7 -164.8(11) . . . . ?
O3 C5 C10 S8 -2.0(18) . . . . ?
O3 C5 C10 C9 164.8(11) . . . . ?
O4 C30 C31 S7 -3.9(18) . . . . ?
O4 C30 C31 C32 -174.8(11) . . . . ?
O4 C39 C40 S3 -174.9(11) . . . . ?
O5 W1 O6 W6 -155.7(10) . . . 2_665 ?
O5 W1 O7 W5 154.5(10) . . . 2_665 ?
O5 W1 O9 W4 -154.6(9) . . . . ?
O6 W1 O7 W5 52.4(10) . . . 2_665 ?
O6 W1 O9 W4 17.8(16) . . . . ?
O6 W6 O12 W4 30.1(16) 2_665 . . . ?
O7 W1 O6 W6 -52.5(11) . . . 2_665 ?
O7 W1 O9 W4 101.8(9) . . . . ?
O7 W5 O14 W6 -53.2(11) 2_665 . . . ?
O7 W5 O18 W3 -20.9(19) 2_665 . . . ?
O8 W1 O6 W6 103.8(11) . . . 2_665 ?
O8 W1 O7 W5 -21.3(18) . . . 2_665 ?
O8 W1 O9 W4 -53.7(9) . . . . ?
O8 W3 O11 W4 53.8(12) . . . . ?
O8 W3 O24 W2 -102.3(9) . . . . ?
O9 W1 O6 W6 31.9(17) . . . 2_665 ?
O9 W1 O7 W5 -103.2(10) . . . 2_665 ?
O9 W4 O11 W3 -54.6(12) . . . . ?
O10 W4 O9 W1 156.1(9) . . . . ?
O10 W4 O11 W3 -156.1(11) . . . . ?
O11 W3 O8 W1 -51.8(11) . . . . ?
O11 W3 O24 W2 -21.8(18) . . . . ?
O11 W4 O9 W1 54.0(9) . . . . ?
O12 W4 O9 W1 -27.1(16) . . . . ?
O12 W4 O11 W3 102.2(11) . . . . ?
O13 W6 O12 W4 -155.4(8) . . . . ?
O14 W5 O18 W3 -101.1(10) . . . . ?
O14 W6 O12 W4 102.9(9) . . . . ?
O15 W1 O6 W6 8.2(9) 2_665 . . 2_665 ?
O15 W1 O7 W5 -7.1(9) 2_665 . . 2_665 ?
O15 W1 O9 W4 38.7(10) 2_665 . . . ?
O15 W5 O14 W6 8.7(9) . . . . ?
O15 W5 O18 W3 -40.1(11) . . . . ?
O15 W6 O12 W4 41.6(9) . . . . ?
O15 P1 O16 W2 -57.4(11) 2_665 . . . ?
O15 P1 O16 W2 122.6(11) . . . . ?
O15 P1 O16 W3 -114.8(9) . . . . ?
O15 P1 O16 W3 65.2(9) 2_665 . . . ?
O15 P1 O16 W5 -2.1(7) . . . . ?
O15 P1 O16 W5 177.9(7) 2_665 . . . ?
O15 P1 O16 O15 179.998(0) 2_665 . . . ?
O15 P1 O16 O17 -55.5(9) 2_665 . . . ?
O15 P1 O16 O17 124.5(9) . . . . ?
O15 P1 O16 O26 65.9(8) 2_665 . . . ?
O15 P1 O16 O26 -114.1(8) . . . . ?
O15 P1 O17 W2 124.7(11) 2_665 . . . ?
O15 P1 O17 W2 -55.3(11) . . . . ?
O15 P1 O17 W6 1.8(7) 2_665 . . 2_665 ?
O15 P1 O17 W6 -178.2(7) . . . 2_665 ?
O15 P1 O17 O15 180.002(1) . . . 2_665 ?
O15 P1 O17 O16 -57.0(8) . . . . ?
O15 P1 O17 O16 123.0(8) 2_665 . . . ?
O15 P1 O17 O26 -116.8(9) 2_665 . . 2_665 ?
O15 P1 O17 O26 63.2(9) . . . 2_665 ?
O15 P1 O26 W1 -178.8(8) . . . . ?
O15 P1 O26 W1 1.2(8) 2_665 . . . ?
O15 P1 O26 W3 -115.6(10) 2_665 . . . ?
O15 P1 O26 W3 64.4(10) . . . . ?
O15 P1 O26 W4 119.3(12) 2_665 . . . ?
O15 P1 O26 W4 -60.7(12) . . . . ?
O15 P1 O26 O16 63.6(8) . . . . ?
O15 P1 O26 O16 -116.4(8) 2_665 . . . ?
O15 P1 O26 O17 -59.5(9) . . . 2_665 ?
O15 P1 O26 O17 120.5(9) 2_665 . . 2_665 ?
O15 O16 O17 W2 -135.5(9) . . . . ?
O15 O16 O17 W6 157.0(12) . . . 2_665 ?
O15 O16 O17 P1 43.0(7) . . . . ?
O15 O16 O17 O15 90.4(10) . . . 2_665 ?
O15 O16 O17 O26 -4.3(11) . . . 2_665 ?
O15 O16 O26 W1 -152.4(8) . . . . ?
O15 O16 O26 W3 131.5(7) . . . . ?
O15 O16 O26 W4 57.7(11) . . . . ?
O15 O16 O26 P1 -49.1(6) . . . . ?
O15 O16 O26 O17 -7.8(9) . . . 2_665 ?
O16 W2 O20 W5 -9.0(7) . . . . ?
O16 W2 O22 W4 40.1(10) . . . 2_665 ?
O16 W3 O8 W1 42.0(11) . . . . ?
O16 W3 O11 W4 -38.8(12) . . . . ?
O16 W3 O24 W2 -8.7(8) . . . . ?
O16 W5 O14 W6 37.8(11) . . . . ?
O16 W5 O18 W3 -6.6(9) . . . . ?
O16 P1 O15 W1 -114.4(10) . . . 2_665 ?
O16 P1 O15 W1 65.6(10) 2_665 . . 2_665 ?
O16 P1 O15 W5 -177.8(7) 2_665 . . . ?
O16 P1 O15 W5 2.2(7) . . . . ?
O16 P1 O15 W6 -53.2(9) 2_665 . . . ?
O16 P1 O15 W6 126.8(9) . . . . ?
O16 P1 O15 O16 180.000(1) 2_665 . . . ?
O16 P1 O15 O17 125.0(8) . . . 2_665 ?
O16 P1 O15 O17 -55.0(8) 2_665 . . 2_665 ?
O16 P1 O17 W2 -178.3(8) 2_665 . . . ?
O16 P1 O17 W2 1.7(8) . . . . ?
O16 P1 O17 W6 -121.2(10) . . . 2_665 ?
O16 P1 O17 W6 58.8(10) 2_665 . . 2_665 ?
O16 P1 O17 O15 57.0(8) 2_665 . . 2_665 ?
O16 P1 O17 O15 -123.0(8) . . . 2_665 ?
O16 P1 O17 O16 180.000(2) 2_665 . . . ?
O16 P1 O17 O26 120.2(10) . . . 2_665 ?
O16 P1 O17 O26 -59.8(10) 2_665 . . 2_665 ?
O16 P1 O26 W1 117.6(10) . . . . ?
O16 P1 O26 W1 -62.4(10) 2_665 . . . ?
O16 P1 O26 W3 -179.2(8) 2_665 . . . ?
O16 P1 O26 W3 0.8(8) . . . . ?
O16 P1 O26 W4 55.7(12) 2_665 . . . ?
O16 P1 O26 W4 -124.3(12) . . . . ?
O16 P1 O26 O16 180.000(2) 2_665 . . . ?
O16 P1 O26 O17 56.9(10) 2_665 . . 2_665 ?
O16 P1 O26 O17 -123.1(10) . . . 2_665 ?
O17 W2 O20 W5 -36.3(9) . . . . ?
O17 W2 O22 W4 10.9(8) . . . 2_665 ?
O17 W6 O12 W4 10.4(8) 2_665 . . . ?
O17 P1 O15 W1 120.6(10) 2_665 . . 2_665 ?
O17 P1 O15 W1 -59.4(10) . . . 2_665 ?
O17 P1 O15 W5 -122.8(9) 2_665 . . . ?
O17 P1 O15 W5 57.2(9) . . . . ?
O17 P1 O15 W6 -178.2(7) . . . . ?
O17 P1 O15 W6 1.8(7) 2_665 . . . ?
O17 P1 O15 O16 -125.0(8) 2_665 . . . ?
O17 P1 O15 O16 55.0(8) . . . . ?
O17 P1 O15 O17 179.999(2) . . . 2_665 ?
O17 P1 O16 W2 -1.8(9) . . . . ?
O17 P1 O16 W2 178.1(9) 2_665 . . . ?
O17 P1 O16 W3 -59.3(11) 2_665 . . . ?
O17 P1 O16 W3 120.7(11) . . . . ?
O17 P1 O16 W5 53.4(11) 2_665 . . . ?
O17 P1 O16 W5 -126.6(11) . . . . ?
O17 P1 O16 O15 55.5(9) 2_665 . . . ?
O17 P1 O16 O15 -124.5(9) . . . . ?
O17 P1 O16 O17 179.998(2) 2_665 . . . ?
O17 P1 O16 O26 -58.6(9) 2_665 . . . ?
O17 P1 O16 O26 121.4(9) . . . . ?
O17 P1 O26 W1 -119.3(11) 2_665 . . . ?
O17 P1 O26 W1 60.7(11) . . . . ?
O17 P1 O26 W3 123.8(12) 2_665 . . . ?
O17 P1 O26 W3 -56.2(12) . . . . ?
O17 P1 O26 W4 178.8(10) . . . . ?
O17 P1 O26 W4 -1.2(10) 2_665 . . . ?
O17 P1 O26 O16 123.1(10) 2_665 . . . ?
O17 P1 O26 O16 -56.9(10) . . . . ?
O17 P1 O26 O17 180.003(1) . . . 2_665 ?
O17 O15 O16 W2 -152.0(11) 2_665 . . . ?
O17 O15 O16 W3 65.8(11) 2_665 . . . ?
O17 O15 O16 W5 138.2(7) 2_665 . . . ?
O17 O15 O16 P1 -39.9(6) 2_665 . . . ?
O17 O15 O16 O17 -81.2(10) 2_665 . . . ?
O17 O15 O16 O26 7.8(8) 2_665 . . . ?
O17 O16 O26 W1 -60.2(10) . . . . ?
O17 O16 O26 W3 -136.2(8) . . . . ?
O17 O16 O26 W4 149.9(10) . . . . ?
O17 O16 O26 P1 43.1(6) . . . . ?
O17 O16 O26 O17 84.5(10) . . . 2_665 ?
O18 W3 O8 W1 24(2) . . . . ?
O18 W3 O11 W4 -103.2(11) . . . . ?
O18 W3 O24 W2 54.2(9) . . . . ?
O18 W5 O14 W6 103.1(11) . . . . ?
O19 W5 O14 W6 -154.5(10) . . . . ?
O19 W5 O18 W3 156.4(10) . . . . ?
O20 W2 O22 W4 105.0(10) . . . 2_665 ?
O20 W5 O14 W6 21.0(17) . . . . ?
O20 W5 O18 W3 53.7(10) . . . . ?
O21 W2 O20 W5 155.9(8) . . . . ?
O21 W2 O22 W4 -152.8(9) . . . 2_665 ?
O22 W2 O20 W5 -101.4(9) . . . . ?
O22 W4 O9 W1 -101.4(9) 2_665 . . . ?
O22 W4 O11 W3 18.8(19) 2_665 . . . ?
O23 W2 O20 W5 -18.4(15) . . . . ?
O23 W2 O22 W4 -51.3(9) . . . 2_665 ?
O23 W6 O12 W4 -52.9(9) 2_665 . . . ?
O24 W2 O20 W5 54.1(9) . . . . ?
O24 W2 O22 W4 23.5(16) . . . 2_665 ?
O24 W3 O8 W1 104.3(11) . . . . ?
O24 W3 O11 W4 -27(2) . . . . ?
O25 W3 O8 W1 -154.1(10) . . . . ?
O25 W3 O11 W4 155.2(11) . . . . ?
O25 W3 O24 W2 155.8(9) . . . . ?
O26 W1 O6 W6 41.6(11) . . . 2_665 ?
O26 W1 O7 W5 -40.0(10) . . . 2_665 ?
O26 W1 O9 W4 7.1(8) . . . . ?
O26 W3 O8 W1 8.8(10) . . . . ?
O26 W3 O11 W4 -9.1(10) . . . . ?
O26 W3 O24 W2 -37.8(10) . . . . ?
O26 W4 O9 W1 -7.2(8) . . . . ?
O26 W4 O11 W3 9.1(10) . . . . ?
O26 P1 O15 W1 1.2(8) 2_665 . . 2_665 ?
O26 P1 O15 W1 -178.8(8) . . . 2_665 ?
O26 P1 O15 W5 117.8(9) 2_665 . . . ?
O26 P1 O15 W5 -62.2(9) . . . . ?
O26 P1 O15 W6 62.4(9) . . . . ?
O26 P1 O15 W6 -117.6(9) 2_665 . . . ?
O26 P1 O15 O16 -64.4(8) . . . . ?
O26 P1 O15 O16 115.6(8) 2_665 . . . ?
O26 P1 O15 O17 60.6(8) . . . 2_665 ?
O26 P1 O15 O17 -119.4(8) 2_665 . . 2_665 ?
O26 P1 O16 W2 -123.3(11) . . . . ?
O26 P1 O16 W2 56.7(11) 2_665 . . . ?
O26 P1 O16 W3 179.3(7) 2_665 . . . ?
O26 P1 O16 W3 -0.7(7) . . . . ?
O26 P1 O16 W5 112.0(10) . . . . ?
O26 P1 O16 W5 -68.0(10) 2_665 . . . ?
O26 P1 O16 O15 -65.9(8) 2_665 . . . ?
O26 P1 O16 O15 114.1(8) . . . . ?
O26 P1 O16 O17 -121.4(9) . . . . ?
O26 P1 O16 O17 58.6(9) 2_665 . . . ?
O26 P1 O16 O26 180.000(2) 2_665 . . . ?
O26 P1 O17 W2 61.5(12) . . . . ?
O26 P1 O17 W2 -118.5(12) 2_665 . . . ?
O26 P1 O17 W6 118.6(11) 2_665 . . 2_665 ?
O26 P1 O17 W6 -61.4(11) . . . 2_665 ?
O26 P1 O17 O15 -63.2(9) . . . 2_665 ?
O26 P1 O17 O15 116.8(9) 2_665 . . 2_665 ?
O26 P1 O17 O16 -120.2(10) 2_665 . . . ?
O26 P1 O17 O16 59.8(10) . . . . ?
O26 P1 O17 O26 180.002(1) . . . 2_665 ?
O26 O16 O17 W2 137.9(7) . . . . ?
O26 O16 O17 W6 70.3(13) . . . 2_665 ?
O26 O16 O17 P1 -43.6(7) . . . . ?
O26 O16 O17 O15 3.8(9) . . . 2_665 ?
O26 O16 O17 O26 -90.9(11) . . . 2_665 ?
N1 N2 N3 N4 1.1(18) . . . . ?
N2 N1 C2 S4 -176.4(12) . . . . ?
N2 N1 C2 N4 -1.4(16) . . . . ?
N2 N3 N4 C1 -179.4(13) . . . . ?
N2 N3 N4 C2 -2.0(16) . . . . ?
N3 N4 C2 S4 177.5(10) . . . . ?
N3 N4 C2 N1 2.1(16) . . . . ?
N5 N6 N7 N8 0.4(18) . . . . ?
N6 N5 C41 S3 179.0(11) . . . . ?
N6 N5 C41 N8 -0.6(16) . . . . ?
N6 N7 N8 C41 -0.8(18) . . . . ?
N7 N8 C41 S3 -178.8(12) . . . . ?
N7 N8 C41 N5 0.8(17) . . . . ?
N9 N10 N11 N12 2(3) . . . . ?
N10 N9 C16 S1 -179.9(17) . . . . ?
N10 N9 C16 N12 3(2) . . . . ?
N10 N11 N12 C15 -175(2) . . . . ?
N10 N11 N12 C16 0(3) . . . . ?
N11 N12 C16 S1 -179.0(17) . . . . ?
N11 N12 C16 N9 -2(2) . . . . ?
N13 N14 N15 N16 -3(3) . . . . ?
N14 N13 C54 S2 174.1(17) . . . . ?
N14 N13 C54 N16 -2(3) . . . . ?
N14 N15 N16 Ag1 -169.6(14) . . . 2_756 ?
N14 N15 N16 C54 2(3) . . . . ?
N15 N16 C54 S2 -176.2(15) . . . . ?
N15 N16 C54 N13 0(2) . . . . ?
C1 N4 C2 S4 -5(2) . . . . ?
C1 N4 C2 N1 179.2(14) . . . . ?
C2 S4 C3 C4 131.4(10) . . . . ?
C2 N1 N2 N3 0.2(18) . . . . ?
C3 S4 C2 N1 -53.7(15) . . . . ?
C3 S4 C2 N4 132.0(12) . . . . ?
C4 O3 C5 C6 -106.1(14) . . . . ?
C4 O3 C5 C10 86.8(15) . . . . ?
C5 O3 C4 C3 -148.9(11) . . . . ?
C5 C6 C7 C8 1.6(18) . . . . ?
C6 S5 C24 C19 55.8(12) . . . . ?
C6 S5 C24 C23 -126.1(10) . . . . ?
C6 C5 C10 S8 -169.2(9) . . . . ?
C6 C5 C10 C9 -2.4(18) . . . . ?
C6 C7 C8 C9 -5.7(18) . . . . ?
C6 C7 C8 C11 173.7(11) . . . . ?
C7 C8 C9 C10 6.0(18) . . . . ?
C7 C8 C11 C12 -125.3(13) . . . . ?
C7 C8 C11 C13 116.7(14) . . . . ?
C7 C8 C11 C14 -7.5(19) . . . . ?
C8 C9 C10 S8 166.0(10) . . . . ?
C8 C9 C10 C5 -2.0(19) . . . . ?
C9 C8 C11 C12 54.1(15) . . . . ?
C9 C8 C11 C13 -63.9(16) . . . . ?
C9 C8 C11 C14 171.9(13) . . . . ?
C10 S8 C45 C44 -42.7(13) . . . . ?
C10 S8 C45 C46 140.4(10) . . . . ?
C10 C5 C6 S5 175.4(10) . . . . ?
C10 C5 C6 C7 2.6(18) . . . . ?
C11 C8 C9 C10 -173.5(11) . . . . ?
C15 N12 C16 S1 -5(3) . . . . ?
C15 N12 C16 N9 172.4(18) . . . . ?
C16 S1 C17 C18 -130.0(13) . . . . ?
C16 N9 N10 N11 -3(3) . . . . ?
C17 S1 C16 N9 -7(2) . . . . ?
C17 S1 C16 N12 169.5(15) . . . . ?
C18 O2 C19 C20 -94.7(15) . . . . ?
C18 O2 C19 C24 91.5(14) . . . . ?
C19 O2 C18 C17 173.6(11) . . . . ?
C19 C20 C21 C22 2.3(19) . . . . ?
C20 S6 C29 C30 -56.9(12) . . . . ?
C20 S6 C29 C34 137.5(10) . . . . ?
C20 C19 C24 S5 -179.2(10) . . . . ?
C20 C19 C24 C23 2.8(19) . . . . ?
C20 C21 C22 C23 -1.0(18) . . . . ?
C20 C21 C22 C25 -179.9(11) . . . . ?
C21 C22 C23 C24 0.5(19) . . . . ?
C21 C22 C25 C26 61.0(16) . . . . ?
C21 C22 C25 C27 -56.9(15) . . . . ?
C21 C22 C25 C28 -177.9(13) . . . . ?
C22 C23 C24 S5 -179.6(10) . . . . ?
C22 C23 C24 C19 -1.4(19) . . . . ?
C23 C22 C25 C26 -117.8(14) . . . . ?
C23 C22 C25 C27 124.3(14) . . . . ?
C23 C22 C25 C28 3.3(18) . . . . ?
C24 S5 C6 C5 50.5(12) . . . . ?
C24 S5 C6 C7 -136.3(9) . . . . ?
C24 C19 C20 S6 -172.3(10) . . . . ?
C24 C19 C20 C21 -3.2(19) . . . . ?
C25 C22 C23 C24 179.3(11) . . . . ?
C29 S6 C20 C19 -55.6(13) . . . . ?
C29 S6 C20 C21 134.9(10) . . . . ?
C29 C30 C31 S7 174.1(10) . . . . ?
C29 C30 C31 C32 3(2) . . . . ?
C30 O4 C39 C40 177.1(14) . . . . ?
C30 C29 C34 C33 4(2) . . . . ?
C30 C31 C32 C33 2(2) . . . . ?
C31 S7 C43 C44 58.7(14) . . . . ?
C31 S7 C43 C56 -132.0(11) . . . . ?
C31 C32 C33 C34 -4(2) . . . . ?
C31 C32 C33 C35 173.1(13) . . . . ?
C32 C33 C34 C29 1(2) . . . . ?
C32 C33 C35 C36 -117.4(17) . . . . ?
C32 C33 C35 C37 126.1(17) . . . . ?
C32 C33 C35 C38 4(2) . . . . ?
C34 C29 C30 O4 171.9(11) . . . . ?
C34 C29 C30 C31 -6.2(19) . . . . ?
C34 C33 C35 C36 60(2) . . . . ?
C34 C33 C35 C37 -57(2) . . . . ?
C34 C33 C35 C38 -179.4(15) . . . . ?
C35 C33 C34 C29 -176.2(12) . . . . ?
C39 O4 C30 C29 -87.7(14) . . . . ?
C39 O4 C30 C31 90.4(15) . . . . ?
C40 S3 C41 N5 -162.4(13) . . . . ?
C40 S3 C41 N8 17.2(16) . . . . ?
C41 S3 C40 C39 -82.7(15) . . . . ?
C41 N5 N6 Ag1 -178.0(10) . . . 1_455 ?
C41 N5 N6 N7 0.1(16) . . . . ?
C42 N5 N6 Ag1 2(2) . . . 1_455 ?
C42 N5 N6 N7 -179.8(13) . . . . ?
C42 N5 C41 S3 -1(2) . . . . ?
C42 N5 C41 N8 179.3(13) . . . . ?
C43 S7 C31 C30 48.1(14) . . . . ?
C43 S7 C31 C32 -140.5(10) . . . . ?
C43 C44 C45 S8 176.0(10) . . . . ?
C43 C44 C45 C46 -7.2(19) . . . . ?
C44 O1 C52 C53 -166.3(15) . . . . ?
C44 C43 C56 C47 -3(2) . . . . ?
C44 C45 C46 C47 3(2) . . . . ?
C45 S8 C10 C5 -67.2(13) . . . . ?
C45 S8 C10 C9 125.5(10) . . . . ?
C45 C46 C47 C48 -178.6(12) . . . . ?
C45 C46 C47 C56 1(2) . . . . ?
C46 C47 C48 C49 77.4(18) . . . . ?
C46 C47 C48 C50 -155.5(16) . . . . ?
C46 C47 C48 C51 -37.8(19) . . . . ?
C46 C47 C56 C43 -1(2) . . . . ?
C48 C47 C56 C43 178.7(13) . . . . ?
C52 O1 C44 C43 87.5(17) . . . . ?
C52 O1 C44 C45 -97.7(16) . . . . ?
C53 S2 C54 N13 76(2) . . . . ?
C53 S2 C54 N16 -109(2) . . . . ?
C54 S2 C53 C52 131.3(19) . . . . ?
C54 N13 N14 N15 3(3) . . . . ?
C55 N13 N14 N15 180(2) . . . . ?
C55 N13 C54 S2 -2(4) . . . . ?
C55 N13 C54 N16 -178(2) . . . . ?
C56 C43 C44 O1 -177.8(12) . . . . ?
C56 C43 C44 C45 7(2) . . . . ?
C56 C47 C48 C49 -102.2(17) . . . . ?
C56 C47 C48 C50 25(2) . . . . ?
C56 C47 C48 C51 142.7(15) . . . . ?

loop_
_platon_squeeze_void_nr
_platon_squeeze_void_average_x
_platon_squeeze_void_average_y
_platon_squeeze_void_average_z
_platon_squeeze_void_volume
_platon_squeeze_void_count_electrons
_platon_squeeze_void_content
1 -0.012 0.000 0.000 545 269 '2 C4H9NO'
